data_4512470
loop_
_publ_author_name
'Rousseau, Guillaume'
'Rodriguez-Albelo, Luisa Marleny'
'Salomon, William'
'Mialane, Pierre'
'Marrot, J\'er\^ome'
'Doungmene, Floriant'
'Mbomekall\'e, Isra\"el-Martyr'
'de Oliveira, Pedro'
'Dolbecq, Anne'

_publ_section_title
;
 Tuning the Dimensionality of Polyoxometalate-Based Materials by Using a
 Mixture of Ligands
;
_journal_issue 1
_journal_name_full 'Crystal Growth &amp; Design'
_journal_page_first 449
_journal_paper_doi 10.1021/cg501524a
_journal_volume 15
_journal_year 2015
_chemical_formula_sum 'C138 H258 Mo24 N6 O98 P2 Zn8'
_chemical_formula_weight 6456.96
_chemical_name_systematic
;
 ?
;
_space_group_IT_number 14
_symmetry_cell_setting monoclinic
_symmetry_space_group_name_Hall '-P 2yn'
_symmetry_space_group_name_H-M 'P 1 21/n 1'
_atom_sites_solution_hydrogens geom
_atom_sites_solution_primary direct
_atom_sites_solution_secondary difmap
_audit_creation_method SHELXL-97
_cell_angle_alpha 90.00
_cell_angle_beta 96.3420(10)
_cell_angle_gamma 90.00
_cell_formula_units_Z 4
_cell_length_a 21.6854(9)
_cell_length_b 29.7276(11)
_cell_length_c 34.8286(14)
_cell_measurement_reflns_used 78692
_cell_measurement_temperature 293(2)
_cell_measurement_theta_max 30.33
_cell_measurement_theta_min 1.26
_cell_volume 22315.0(15)
_computing_cell_refinement 'Bruker SMART'
_computing_data_collection 'Bruker SMART'
_computing_data_reduction 'Bruker SAINT'
_computing_molecular_graphics 'Bruker SHELXTL'
_computing_publication_material 'Bruker SHELXTL'
_computing_structure_refinement 'SHELXL-97 (Sheldrick, 1997)'
_computing_structure_solution 'SHELXS-97 (Sheldrick, 1990)'
_diffrn_ambient_temperature 293(2)
_diffrn_detector_area_resol_mean 512x512
_diffrn_measured_fraction_theta_full 0.983
_diffrn_measured_fraction_theta_max 0.983
_diffrn_measurement_device_type 'CCD area detector'
_diffrn_measurement_method 'phi and omega scans'
_diffrn_radiation_monochromator graphite
_diffrn_radiation_source 'fine-focus sealed tube'
_diffrn_radiation_type MoK\a
_diffrn_radiation_wavelength 0.71073
_diffrn_reflns_av_R_equivalents 0.0611
_diffrn_reflns_av_sigmaI/netI 0.0933
_diffrn_reflns_limit_h_max 30
_diffrn_reflns_limit_h_min -18
_diffrn_reflns_limit_k_max 41
_diffrn_reflns_limit_k_min -41
_diffrn_reflns_limit_l_max 49
_diffrn_reflns_limit_l_min -49
_diffrn_reflns_number 173126
_diffrn_reflns_theta_full 30.33
_diffrn_reflns_theta_max 30.33
_diffrn_reflns_theta_min 1.26
_exptl_absorpt_coefficient_mu 2.236
_exptl_absorpt_correction_T_max 0.8964
_exptl_absorpt_correction_T_min 0.8073
_exptl_absorpt_correction_type multi-scan
_exptl_absorpt_process_details 'G. M. Sheldrick, SADABS'
_exptl_crystal_colour black
_exptl_crystal_density_diffrn 1.922
_exptl_crystal_density_method 'not measured'
_exptl_crystal_description parallelepiped
_exptl_crystal_F_000 12760
_exptl_crystal_size_max 0.10
_exptl_crystal_size_mid 0.10
_exptl_crystal_size_min 0.05
_refine_diff_density_max 1.336
_refine_diff_density_min -1.287
_refine_diff_density_rms 0.189
_refine_ls_extinction_method none
_refine_ls_goodness_of_fit_ref 1.067
_refine_ls_hydrogen_treatment mixed
_refine_ls_matrix_type full
_refine_ls_number_parameters 2261
_refine_ls_number_reflns 65876
_refine_ls_number_restraints 15
_refine_ls_restrained_S_all 1.068
_refine_ls_R_factor_all 0.1280
_refine_ls_R_factor_gt 0.0637
_refine_ls_shift/su_max 0.121
_refine_ls_shift/su_mean 0.001
_refine_ls_structure_factor_coef Fsqd
_refine_ls_weighting_details 'calc w=1/[\s^2^(Fo^2^)+(0.0214P)^2^+149.1218P] where P=(Fo^2^+2Fc^2^)/3'
_refine_ls_weighting_scheme calc
_refine_ls_wR_factor_gt 0.1097
_refine_ls_wR_factor_ref 0.1330
_reflns_number_gt 39996
_reflns_number_total 65876
_reflns_threshold_expression >2\s(I)
_cod_data_source_file cg501524a_si_003.cif
_cod_data_source_block epsilon2(biphen)3
_cod_depositor_comments 'Adding full bibliography for 4512470--4512473.cif.'
_cod_original_sg_symbol_H-M P21/n
_cod_database_code 4512470

loop_
_symmetry_equiv_pos_as_xyz
'x, y, z'
'-x+1/2, y+1/2, -z+1/2'
'-x, -y, -z'
'x-1/2, -y-1/2, z-1/2'

loop_
_atom_site_label
_atom_site_type_symbol
_atom_site_fract_x
_atom_site_fract_y
_atom_site_fract_z
_atom_site_U_iso_or_equiv
_atom_site_adp_type
_atom_site_occupancy
_atom_site_symmetry_multiplicity
_atom_site_calc_flag
_atom_site_refinement_flags
Mo1 Mo 0.57750(2) 0.570024(17) 0.044273(14) 0.01927(10) Uani 1 1 d .
Mo2 Mo 0.49155(2) 0.584063(17) -0.046008(15) 0.02024(11) Uani 1 1 d .
Mo3 Mo 0.52211(3) 0.541460(19) -0.106664(15) 0.02437(12) Uani 1 1 d .
Mo4 Mo 0.67481(3) 0.517093(19) 0.052462(15) 0.02270(11) Uani 1 1 d .
Mo5 Mo 0.64664(3) 0.469743(19) -0.105532(16) 0.02614(12) Uani 1 1 d .
Mo6 Mo 0.57367(3) 0.671980(18) -0.002765(16) 0.02454(12) Uani 1 1 d .
Mo7 Mo 0.69653(3) 0.699423(19) -0.039817(17) 0.02851(13) Uani 1 1 d .
Mo8 Mo 0.72557(3) 0.457959(19) -0.023101(16) 0.02520(12) Uani 1 1 d .
Mo9 Mo 0.81316(3) 0.54881(2) 0.010082(17) 0.02895(13) Uani 1 1 d .
Mo10 Mo 0.66003(3) 0.57241(2) -0.148734(16) 0.03093(14) Uani 1 1 d .
Mo11 Mo 0.72831(3) 0.63875(2) -0.118856(17) 0.03206(14) Uani 1 1 d .
Mo12 Mo 0.81834(3) 0.62503(2) -0.026728(18) 0.03064(13) Uani 1 1 d .
Zn1A Zn 0.56556(3) 0.47418(2) -0.023362(19) 0.01947(14) Uani 1 1 d .
Zn2A Zn 0.57192(4) 0.65945(3) -0.10283(2) 0.02921(17) Uani 1 1 d .
Zn3A Zn 0.71366(4) 0.63614(3) 0.04503(2) 0.02813(17) Uani 1 1 d .
Zn4A Zn 0.78881(4) 0.52648(3) -0.09029(2) 0.03274(19) Uani 1 1 d .
P1A P 0.66135(7) 0.57498(5) -0.04301(4) 0.0181(3) Uani 1 1 d .
O1 O 0.5519(2) 0.56235(16) 0.08730(12) 0.0303(10) Uani 1 1 d .
O2 O 0.59272(18) 0.51068(13) 0.02322(11) 0.0193(8) Uani 1 1 d .
O3 O 0.66646(19) 0.58222(14) 0.05616(12) 0.0236(9) Uani 1 1 d .
O4 O 0.50384(19) 0.43048(13) -0.01047(11) 0.0206(9) Uani 1 1 d .
O5 O 0.5723(2) 0.63775(14) 0.04033(12) 0.0255(10) Uani 1 1 d .
O6 O 0.4145(2) 0.58354(15) -0.05593(13) 0.0317(11) Uani 1 1 d .
O7 O 0.51998(19) 0.52263(13) -0.05319(11) 0.0199(9) Uani 1 1 d .
O8 O 0.5230(2) 0.60534(14) -0.09337(12) 0.0256(10) Uani 1 1 d .
O9 O 0.5043(2) 0.64905(14) -0.02966(13) 0.0256(10) Uani 1 1 d .
O10 O 0.4521(2) 0.53161(17) -0.12962(13) 0.0371(12) Uani 1 1 d .
O11 O 0.5642(2) 0.48205(14) -0.11260(12) 0.0267(10) Uani 1 1 d .
O12 O 0.5659(2) 0.56208(15) -0.15335(12) 0.0314(11) Uani 1 1 d .
O13 O 0.6707(2) 0.49639(17) 0.09652(13) 0.0361(12) Uani 1 1 d .
O14 O 0.6957(2) 0.46202(15) 0.02327(12) 0.0283(10) Uani 1 1 d .
O15 O 0.7691(2) 0.53113(15) 0.05775(13) 0.0299(10) Uani 1 1 d .
O16 O 0.6523(3) 0.41733(16) -0.12299(14) 0.0398(13) Uani 1 1 d .
O17 O 0.6692(2) 0.50596(15) -0.14406(13) 0.0324(11) Uani 1 1 d .
O18 O 0.6385(2) 0.45885(14) -0.04912(12) 0.0234(9) Uani 1 1 d .
O19 O 0.7322(2) 0.47950(15) -0.07736(12) 0.0268(10) Uani 1 1 d .
O20 O 0.8860(2) 0.54624(18) 0.03097(16) 0.0439(13) Uani 1 1 d .
O21 O 0.7835(2) 0.60904(15) 0.02071(13) 0.0288(10) Uani 1 1 d .
O22 O 0.8198(2) 0.56213(15) -0.04428(13) 0.0304(10) Uani 1 1 d .
O23 O 0.8002(2) 0.48548(15) -0.00861(14) 0.0311(11) Uani 1 1 d .
O24 O 0.6680(3) 0.57990(18) -0.19531(14) 0.0486(15) Uani 1 1 d .
O25 O 0.7430(2) 0.57416(15) -0.12144(13) 0.0317(11) Uani 1 1 d .
O26 O 0.6389(2) 0.63156(15) -0.12921(12) 0.0305(10) Uani 1 1 d .
O27 O 0.7521(3) 0.66086(18) -0.15861(15) 0.0484(14) Uani 1 1 d .
O28 O 0.7072(2) 0.69461(15) -0.09090(13) 0.0334(11) Uani 1 1 d .
O29 O 0.8128(2) 0.63981(16) -0.08486(14) 0.0334(11) Uani 1 1 d .
O30 O 0.5523(2) 0.72373(14) 0.01064(15) 0.0366(12) Uani 1 1 d .
O31 O 0.6068(2) 0.68533(14) -0.05386(12) 0.0273(10) Uani 1 1 d .
O32 O 0.6667(2) 0.67547(14) 0.00833(13) 0.0279(10) Uani 1 1 d .
O33 O 0.70014(19) 0.54180(14) -0.01568(12) 0.0221(9) Uani 1 1 d .
O34 O 0.63621(19) 0.55157(13) -0.08151(11) 0.0211(9) Uani 1 1 d .
O35 O 0.7040(2) 0.61464(14) -0.05255(12) 0.0236(9) Uani 1 1 d .
O36 O 0.60568(19) 0.59256(13) -0.02245(11) 0.0206(9) Uani 1 1 d .
O37 O 0.8920(2) 0.63986(18) -0.01378(17) 0.0460(14) Uani 1 1 d .
O38 O 0.7451(2) 0.40351(16) -0.02638(16) 0.0417(13) Uani 1 1 d .
O39 O 0.7755(2) 0.68375(15) -0.02141(14) 0.0321(11) Uani 1 1 d .
O40 O 0.6946(2) 0.75543(16) -0.03218(16) 0.0414(13) Uani 1 1 d .
Mo13 Mo 0.07166(2) 0.917199(18) 0.030506(15) 0.02065(11) Uani 1 1 d .
Mo14 Mo -0.01416(3) 0.929028(18) -0.060150(15) 0.02134(11) Uani 1 1 d .
Mo15 Mo 0.22927(3) 1.04081(2) -0.013346(16) 0.02650(12) Uani 1 1 d .
Mo16 Mo 0.14997(3) 1.05207(2) -0.095622(16) 0.02762(12) Uani 1 1 d .
Mo17 Mo 0.01962(3) 0.986028(19) -0.110957(15) 0.02452(12) Uani 1 1 d .
Mo18 Mo 0.17295(3) 0.964124(19) 0.047860(15) 0.02263(11) Uani 1 1 d .
Mo19 Mo 0.30894(3) 0.94157(2) 0.000333(17) 0.02924(13) Uani 1 1 d .
Mo20 Mo 0.06175(3) 0.830741(18) -0.035056(16) 0.02586(12) Uani 1 1 d .
Mo21 Mo 0.18108(3) 0.81127(2) -0.078468(17) 0.02978(13) Uani 1 1 d .
Mo22 Mo 0.30746(3) 0.87758(2) -0.051075(17) 0.03113(13) Uani 1 1 d .
Mo23 Mo 0.21815(3) 0.89054(2) -0.143798(17) 0.03362(14) Uani 1 1 d .
Mo24 Mo 0.15478(3) 0.96407(2) -0.159030(16) 0.03193(14) Uani 1 1 d .
Zn1B Zn 0.06743(3) 1.02877(2) -0.016801(19) 0.02055(14) Uani 1 1 d .
Zn2B Zn 0.06030(4) 0.86935(3) -0.13045(2) 0.03006(18) Uani 1 1 d .
Zn3B Zn 0.20399(4) 0.84881(3) 0.01832(2) 0.02783(17) Uani 1 1 d .
Zn4B Zn 0.28811(4) 0.99119(3) -0.09345(2) 0.03491(19) Uani 1 1 d .
P1B P 0.15571(7) 0.93337(5) -0.05593(4) 0.0185(3) Uani 1 1 d .
O41 O 0.00928(18) 1.07116(13) 0.00228(11) 0.0201(9) Uani 1 1 d .
O42 O 0.09197(19) 0.98026(13) 0.02131(11) 0.0194(8) Uani 1 1 d .
O43 O 0.01820(19) 0.99019(13) -0.05526(11) 0.0211(9) Uani 1 1 d .
O44 O 0.09851(19) 0.91217(14) -0.03938(11) 0.0201(9) Uani 1 1 d .
O45 O 0.1425(2) 1.04847(14) -0.03858(12) 0.0244(9) Uani 1 1 d .
O46 O 0.0160(2) 0.92047(15) -0.11058(12) 0.0263(10) Uani 1 1 d .
O47 O -0.0060(2) 0.86128(14) -0.05700(13) 0.0268(10) Uani 1 1 d .
O48 O 0.1537(2) 0.82198(14) -0.02576(13) 0.0277(10) Uani 1 1 d .
O49 O 0.0928(2) 0.83044(14) -0.08783(12) 0.0278(10) Uani 1 1 d .
O50 O 0.2341(2) 1.03336(15) -0.07044(12) 0.0292(10) Uani 1 1 d .
O51 O 0.0618(2) 0.85231(14) 0.01343(12) 0.0268(10) Uani 1 1 d .
O52 O 0.1987(2) 1.02522(15) 0.03094(12) 0.0270(10) Uani 1 1 d .
O53 O 0.2612(2) 0.81951(16) -0.05739(13) 0.0311(11) Uani 1 1 d .
O54 O 0.3134(2) 0.94336(16) -0.05540(13) 0.0313(11) Uani 1 1 d .
O55 O 0.2749(2) 0.88075(15) -0.00124(12) 0.0284(10) Uani 1 1 d .
O56 O -0.0911(2) 0.93306(16) -0.06955(14) 0.0329(11) Uani 1 1 d .
O57 O 0.1323(2) 0.96676(14) -0.08877(11) 0.0238(9) Uani 1 1 d .
O58 O 0.1701(2) 0.97239(17) 0.09483(12) 0.0343(11) Uani 1 1 d .
O59 O 0.0665(2) 1.04389(15) -0.10491(12) 0.0280(10) Uani 1 1 d .
O60 O 0.1289(2) 0.90185(16) -0.15200(12) 0.0318(11) Uani 1 1 d .
O61 O 0.2664(2) 0.94696(16) 0.05023(12) 0.0304(10) Uani 1 1 d .
O62 O 0.2376(2) 0.95363(16) -0.13300(13) 0.0328(11) Uani 1 1 d .
O63 O -0.0500(2) 1.00304(16) -0.13088(14) 0.0367(12) Uani 1 1 d .
O64 O 0.19688(19) 0.95725(14) -0.02281(11) 0.0234(9) Uani 1 1 d .
O65 O 0.3015(2) 1.00835(16) -0.00479(14) 0.0337(11) Uani 1 1 d .
O66 O 0.1954(2) 0.89639(14) -0.07311(12) 0.0251(9) Uani 1 1 d .
O67 O 0.3010(2) 0.87913(17) -0.11039(13) 0.0350(11) Uani 1 1 d .
O68 O 0.0601(2) 0.97665(16) -0.16206(12) 0.0320(11) Uani 1 1 d .
O69 O 0.0361(2) 0.77801(15) -0.03221(15) 0.0378(12) Uani 1 1 d .
O70 O 0.0472(2) 0.91434(15) 0.07400(12) 0.0319(11) Uani 1 1 d .
O71 O 0.15954(19) 0.89989(14) 0.03889(12) 0.0234(9) Uani 1 1 d .
O72 O 0.1694(2) 1.02699(16) -0.14068(13) 0.0347(11) Uani 1 1 d .
O73 O 0.1603(3) 1.10746(16) -0.10186(15) 0.0419(13) Uani 1 1 d .
O74 O 0.1930(2) 0.82957(16) -0.12741(13) 0.0359(12) Uani 1 1 d .
O75 O 0.1630(3) 0.96957(19) -0.20573(13) 0.0476(14) Uani 1 1 d .
O76 O 0.2400(3) 0.87955(19) -0.18750(14) 0.0481(14) Uani 1 1 d .
O77 O 0.3803(2) 0.85847(19) -0.04219(16) 0.0455(14) Uani 1 1 d .
O78 O 0.3821(2) 0.93670(19) 0.02049(15) 0.0447(13) Uani 1 1 d .
O79 O 0.1743(3) 0.75470(16) -0.08292(15) 0.0440(13) Uani 1 1 d .
O80 O 0.2518(2) 1.09450(17) -0.00512(15) 0.0414(13) Uani 1 1 d .
C1A C 0.4896(4) 0.6358(3) 0.3001(2) 0.0438(19) Uani 1 1 d .
C2A C 0.4547(4) 0.6622(3) 0.2672(2) 0.048(2) Uani 1 1 d .
C3A C 0.4563(7) 0.7075(4) 0.2673(3) 0.102(5) Uani 1 1 d .
H3A H 0.4783 0.7225 0.2879 0.122 Uiso 1 1 calc R
C4A C 0.4254(7) 0.7325(4) 0.2371(3) 0.109(6) Uani 1 1 d .
H4A H 0.4262 0.7637 0.2384 0.131 Uiso 1 1 calc R
C5A C 0.3940(4) 0.7120(3) 0.2056(2) 0.054(2) Uani 1 1 d .
C6A C 0.3921(5) 0.6663(3) 0.2060(2) 0.062(3) Uani 1 1 d .
H6A H 0.3706 0.6512 0.1853 0.074 Uiso 1 1 calc R
C7A C 0.4219(5) 0.6418(3) 0.2367(2) 0.056(3) Uani 1 1 d .
H7A H 0.4193 0.6106 0.2362 0.068 Uiso 1 1 calc R
C8A C 0.3626(5) 0.7404(3) 0.1737(2) 0.057(2) Uani 1 1 d .
C9A C 0.3747(6) 0.7847(4) 0.1726(3) 0.086(4) Uani 1 1 d .
H9A H 0.4033 0.7971 0.1915 0.104 Uiso 1 1 calc R
C10A C 0.3457(6) 0.8127(3) 0.1437(3) 0.083(4) Uani 1 1 d .
H10A H 0.3551 0.8432 0.1437 0.100 Uiso 1 1 calc R
C11A C 0.3040(4) 0.7956(3) 0.1157(2) 0.046(2) Uani 1 1 d .
C12A C 0.2932(6) 0.7507(3) 0.1159(3) 0.093(5) Uani 1 1 d .
H12A H 0.2663 0.7379 0.0963 0.111 Uiso 1 1 calc R
C13A C 0.3223(6) 0.7237(4) 0.1453(3) 0.096(5) Uani 1 1 d .
H13A H 0.3135 0.6930 0.1452 0.115 Uiso 1 1 calc R
C14A C 0.2724(4) 0.8271(3) 0.0853(2) 0.046(2) Uani 1 1 d .
O1A O 0.4967(3) 0.59541(19) 0.29683(15) 0.0526(16) Uani 1 1 d .
O2A O 0.5094(3) 0.66042(18) 0.32916(14) 0.0474(14) Uani 1 1 d .
O3A O 0.2375(3) 0.80832(19) 0.05839(16) 0.0482(14) Uani 1 1 d .
O4A O 0.2816(3) 0.8672(2) 0.08878(17) 0.0611(18) Uani 1 1 d .
C1B C 0.6181(4) 1.0459(3) -0.3652(2) 0.047(2) Uani 1 1 d .
C2B C 0.5824(4) 1.0363(3) -0.3316(2) 0.047(2) Uani 1 1 d .
C3B C 0.5987(5) 1.0017(4) -0.3066(3) 0.069(3) Uani 1 1 d .
H3B H 0.6315 0.9829 -0.3110 0.082 Uiso 1 1 calc R
C4B C 0.5670(5) 0.9944(4) -0.2747(3) 0.081(4) Uani 1 1 d .
H4B H 0.5794 0.9711 -0.2578 0.097 Uiso 1 1 calc R
C5B C 0.5179(4) 1.0207(3) -0.2675(3) 0.060(3) Uani 1 1 d .
C6B C 0.5022(5) 1.0554(3) -0.2927(3) 0.064(3) Uani 1 1 d .
H6B H 0.4687 1.0737 -0.2887 0.076 Uiso 1 1 calc R
C7B C 0.5343(4) 1.0639(3) -0.3237(3) 0.058(3) Uani 1 1 d .
H7B H 0.5235 1.0885 -0.3396 0.070 Uiso 1 1 calc R
C8B C 0.4827(5) 1.0113(3) -0.2341(3) 0.063(3) Uani 1 1 d .
C9B C 0.4790(6) 0.9684(4) -0.2197(4) 0.100(5) Uani 1 1 d .
H9B H 0.4996 0.9451 -0.2309 0.120 Uiso 1 1 calc R
C10B C 0.4453(6) 0.9587(4) -0.1890(4) 0.098(5) Uani 1 1 d .
H10B H 0.4420 0.9292 -0.1805 0.118 Uiso 1 1 calc R
C11B C 0.4171(4) 0.9927(3) -0.1713(3) 0.058(2) Uani 1 1 d .
C12B C 0.4204(5) 1.0351(4) -0.1846(3) 0.073(3) Uani 1 1 d .
H12B H 0.4010 1.0584 -0.1727 0.088 Uiso 1 1 calc R
C13B C 0.4528(5) 1.0439(4) -0.2159(3) 0.081(4) Uani 1 1 d .
H13B H 0.4541 1.0733 -0.2248 0.098 Uiso 1 1 calc R
C14B C 0.3805(4) 0.9805(4) -0.1379(3) 0.060(3) Uani 1 1 d .
O1B O 0.6175(3) 1.0843(2) -0.37831(17) 0.0567(16) Uani 1 1 d .
O2B O 0.3530(3) 1.0130(2) -0.12264(17) 0.0554(16) Uani 1 1 d .
O3B O 0.6475(3) 1.01172(19) -0.37758(16) 0.0471(14) Uani 1 1 d .
O4B O 0.3794(3) 0.9406(2) -0.1285(2) 0.073(2) Uani 1 1 d .
C1C C 0.5122(4) 0.6779(3) -0.1736(2) 0.050(2) Uani 1 1 d .
C2C C 0.4844(4) 0.7073(3) -0.2061(2) 0.050(2) Uani 1 1 d .
C3C C 0.4384(6) 0.6907(3) -0.2310(3) 0.078(4) Uani 1 1 d .
H3C H 0.4248 0.6613 -0.2282 0.094 Uiso 1 1 calc R
C4C C 0.4109(6) 0.7176(4) -0.2609(3) 0.095(5) Uani 1 1 d .
H4C H 0.3783 0.7058 -0.2775 0.114 Uiso 1 1 calc R
C5C C 0.4297(6) 0.7600(4) -0.2665(3) 0.076(3) Uani 1 1 d .
C6C C 0.4766(6) 0.7769(4) -0.2413(3) 0.084(4) Uani 1 1 d .
H6C H 0.4905 0.8062 -0.2445 0.101 Uiso 1 1 calc R
C7C C 0.5040(6) 0.7509(4) -0.2106(3) 0.077(3) Uani 1 1 d .
H7C H 0.5354 0.7630 -0.1932 0.093 Uiso 1 1 calc R
C8C C 0.8979(6) 0.7120(4) 0.2019(3) 0.080(4) Uani 1 1 d .
C9C C 0.8747(8) 0.7326(4) 0.1677(3) 0.127(7) Uani 1 1 d .
H9C H 0.8817 0.7631 0.1641 0.153 Uiso 1 1 calc R
C10C C 0.8409(7) 0.7078(4) 0.1387(3) 0.111(6) Uani 1 1 d .
H10C H 0.8275 0.7214 0.1152 0.134 Uiso 1 1 calc R
C11C C 0.8274(5) 0.6640(3) 0.1443(2) 0.060(3) Uani 1 1 d .
C12C C 0.8514(5) 0.6430(3) 0.1775(3) 0.065(3) Uani 1 1 d .
H12C H 0.8445 0.6124 0.1808 0.078 Uiso 1 1 calc R
C13C C 0.8858(6) 0.6673(4) 0.2060(3) 0.076(3) Uani 1 1 d .
H13C H 0.9012 0.6528 0.2288 0.091 Uiso 1 1 calc R
C14C C 0.7871(4) 0.6390(3) 0.1132(2) 0.048(2) Uani 1 1 d .
O1C O 0.5118(3) 0.6375(2) -0.17881(18) 0.068(2) Uani 1 1 d .
O2C O 0.5323(3) 0.69827(18) -0.14245(15) 0.0474(14) Uani 1 1 d .
O3C O 0.7900(3) 0.5980(2) 0.11173(15) 0.0524(16) Uani 1 1 d .
O4C O 0.7518(3) 0.6640(2) 0.09083(17) 0.0539(16) Uani 1 1 d .
N1 N 0.9180(4) 0.3889(3) -0.0723(3) 0.087(3) Uani 1 1 d .
C1 C 0.9799(5) 0.3910(4) -0.0889(4) 0.083(3) Uani 1 1 d .
H1A H 1.0122 0.3814 -0.0691 0.099 Uiso 1 1 calc R
H1B H 0.9789 0.3697 -0.1101 0.099 Uiso 1 1 calc R
C2 C 0.9968(5) 0.4366(4) -0.1034(3) 0.078(3) Uani 1 1 d .
C3 C 1.0523(7) 0.4297(5) -0.1260(5) 0.132(4) Uani 1 1 d .
H3D H 1.0832 0.4119 -0.1105 0.158 Uiso 1 1 calc R
H3E H 1.0390 0.4127 -0.1493 0.158 Uiso 1 1 calc R
C4 C 1.0800(8) 0.4708(6) -0.1366(5) 0.164(8) Uani 1 1 d .
H4D H 1.0868 0.4900 -0.1144 0.246 Uiso 1 1 calc R
H4E H 1.0530 0.4855 -0.1563 0.246 Uiso 1 1 calc R
H4F H 1.1190 0.4644 -0.1461 0.246 Uiso 1 1 calc R
C5 C 0.9114(6) 0.3407(4) -0.0577(5) 0.108(5) Uani 1 1 d .
H5A H 0.9157 0.3201 -0.0788 0.130 Uiso 1 1 calc R
H5B H 0.9452 0.3347 -0.0377 0.130 Uiso 1 1 calc R
C6 C 0.8518(7) 0.3311(5) -0.0420(5) 0.132(4) Uani 1 1 d .
H6D H 0.8432 0.3555 -0.0248 0.158 Uiso 1 1 calc R
H6E H 0.8189 0.3308 -0.0632 0.158 Uiso 1 1 calc R
C7 C 0.8502(8) 0.2889(5) -0.0210(7) 0.177(10) Uani 1 1 d D
H7D H 0.8821 0.2889 0.0008 0.213 Uiso 1 1 calc R
H7E H 0.8582 0.2640 -0.0378 0.213 Uiso 1 1 calc R
C8 C 0.7885(8) 0.2836(6) -0.0074(5) 0.168(8) Uiso 1 1 d D
H8A H 0.7571 0.2938 -0.0270 0.252 Uiso 1 1 calc R
H8B H 0.7867 0.3010 0.0157 0.252 Uiso 1 1 calc R
H8C H 0.7817 0.2524 -0.0019 0.252 Uiso 1 1 calc R
C9 C 0.9176(6) 0.4214(4) -0.0397(4) 0.087(4) Uani 1 1 d .
H9D H 0.8777 0.4194 -0.0298 0.105 Uiso 1 1 calc R
H9E H 0.9212 0.4515 -0.0500 0.105 Uiso 1 1 calc R
C10 C 0.9675(7) 0.4156(4) -0.0062(4) 0.098(4) Uani 1 1 d .
H10D H 0.9674 0.3846 0.0024 0.117 Uiso 1 1 calc R
H10E H 1.0076 0.4214 -0.0152 0.117 Uiso 1 1 calc R
C11 C 0.9602(8) 0.4456(5) 0.0271(5) 0.128(6) Uani 1 1 d .
H11A H 0.9607 0.4765 0.0183 0.153 Uiso 1 1 calc R
H11B H 0.9198 0.4400 0.0356 0.153 Uiso 1 1 calc R
C12 C 1.0054(11) 0.4406(8) 0.0588(7) 0.201(7) Uiso 1 1 d .
H12D H 1.0123 0.4092 0.0641 0.301 Uiso 1 1 calc R
H12E H 0.9914 0.4549 0.0810 0.301 Uiso 1 1 calc R
H12F H 1.0434 0.4543 0.0531 0.301 Uiso 1 1 calc R
C13 C 0.8627(6) 0.4018(5) -0.1008(5) 0.107(5) Uani 1 1 d .
H13D H 0.8253 0.3987 -0.0882 0.128 Uiso 1 1 calc R
H13E H 0.8666 0.4333 -0.1075 0.128 Uiso 1 1 calc R
C14 C 0.8554(10) 0.3746(8) -0.1375(7) 0.183(6) Uani 1 1 d .
H14A H 0.8540 0.3428 -0.1315 0.220 Uiso 1 1 calc R
H14B H 0.8900 0.3800 -0.1523 0.220 Uiso 1 1 calc R
C15 C 0.7929(9) 0.3898(8) -0.1611(7) 0.172(9) Uani 1 1 d .
H15A H 0.7579 0.3813 -0.1476 0.207 Uiso 1 1 calc R
H15B H 0.7924 0.4222 -0.1646 0.207 Uiso 1 1 calc R
C16 C 0.7898(9) 0.3678(7) -0.1974(7) 0.183(6) Uani 1 1 d .
H16A H 0.8287 0.3712 -0.2079 0.275 Uiso 1 1 calc R
H16B H 0.7573 0.3808 -0.2147 0.275 Uiso 1 1 calc R
H16C H 0.7815 0.3364 -0.1941 0.275 Uiso 1 1 calc R
N2 N -0.1569(5) 0.7949(3) -0.1045(3) 0.087(3) Uani 1 1 d .
C17 C -0.1701(6) 0.7811(5) -0.0648(3) 0.104(5) Uani 1 1 d .
H17A H -0.2129 0.7884 -0.0619 0.125 Uiso 1 1 calc R
H17B H -0.1656 0.7487 -0.0626 0.125 Uiso 1 1 calc R
C18 C -0.1295(6) 0.8025(5) -0.0322(4) 0.109(5) Uani 1 1 d .
H18A H -0.0866 0.7945 -0.0344 0.131 Uiso 1 1 calc R
H18B H -0.1329 0.8349 -0.0346 0.131 Uiso 1 1 calc R
C19 C -0.1447(11) 0.7894(8) 0.0056(5) 0.199(8) Uani 1 1 d .
H19A H -0.1417 0.7569 0.0078 0.239 Uiso 1 1 calc R
H19B H -0.1874 0.7976 0.0078 0.239 Uiso 1 1 calc R
C20 C -0.1052(13) 0.8096(9) 0.0379(8) 0.258(9) Uiso 1 1 d .
H20A H -0.0679 0.8209 0.0288 0.388 Uiso 1 1 calc R
H20B H -0.0946 0.7873 0.0574 0.388 Uiso 1 1 calc R
H20C H -0.1270 0.8338 0.0486 0.388 Uiso 1 1 calc R
C21 C -0.1634(7) 0.8457(4) -0.1096(4) 0.098(5) Uani 1 1 d .
H21A H -0.1555 0.8530 -0.1357 0.117 Uiso 1 1 calc R
H21B H -0.1312 0.8600 -0.0922 0.117 Uiso 1 1 calc R
C22 C -0.2257(7) 0.8667(6) -0.1026(5) 0.131(6) Uani 1 1 d .
H22A H -0.2590 0.8479 -0.1145 0.157 Uiso 1 1 calc R
H22B H -0.2288 0.8674 -0.0750 0.157 Uiso 1 1 calc R
C23 C -0.2340(8) 0.9123(6) -0.1179(5) 0.135(7) Uani 1 1 d .
H23A H -0.2007 0.9309 -0.1056 0.162 Uiso 1 1 calc R
H23B H -0.2294 0.9114 -0.1453 0.162 Uiso 1 1 calc R
C24 C -0.2920(11) 0.9341(7) -0.1132(8) 0.250(11) Uani 1 1 d .
H24A H -0.3210 0.9285 -0.1356 0.375 Uiso 1 1 calc R
H24B H -0.2854 0.9658 -0.1102 0.375 Uiso 1 1 calc R
H24C H -0.3082 0.9222 -0.0907 0.375 Uiso 1 1 calc R
C25 C -0.2048(7) 0.7705(4) -0.1326(4) 0.112(5) Uani 1 1 d .
H25A H -0.2459 0.7778 -0.1258 0.134 Uiso 1 1 calc R
H25B H -0.1990 0.7383 -0.1290 0.134 Uiso 1 1 calc R
C26 C -0.2028(9) 0.7813(6) -0.1759(5) 0.167(9) Uani 1 1 d D
H26A H -0.1684 0.7661 -0.1858 0.200 Uiso 1 1 calc R
H26B H -0.1988 0.8134 -0.1799 0.200 Uiso 1 1 calc R
C27 C -0.2657(10) 0.7638(8) -0.1959(5) 0.199(8) Uani 1 1 d D
H27A H -0.2687 0.7317 -0.1915 0.239 Uiso 1 1 calc R
H27B H -0.2994 0.7784 -0.1846 0.239 Uiso 1 1 calc R
C28 C -0.2718(13) 0.7725(9) -0.2370(6) 0.258(9) Uiso 1 1 d D
H28A H -0.2340 0.7643 -0.2473 0.388 Uiso 1 1 calc R
H28B H -0.2800 0.8039 -0.2416 0.388 Uiso 1 1 calc R
H28C H -0.3055 0.7550 -0.2495 0.388 Uiso 1 1 calc R
C29 C -0.0931(6) 0.7826(4) -0.1112(4) 0.090(4) Uani 1 1 d .
H29A H -0.0646 0.8006 -0.0942 0.108 Uiso 1 1 calc R
H29B H -0.0873 0.7907 -0.1375 0.108 Uiso 1 1 calc R
C30 C -0.0751(8) 0.7335(5) -0.1052(5) 0.129(6) Uani 1 1 d .
H30A H -0.0737 0.7259 -0.0781 0.154 Uiso 1 1 calc R
H30B H -0.1059 0.7145 -0.1196 0.154 Uiso 1 1 calc R
C31 C -0.0123(11) 0.7252(6) -0.1189(6) 0.165(9) Uani 1 1 d .
H31A H -0.0155 0.7325 -0.1461 0.197 Uiso 1 1 calc R
H31B H 0.0166 0.7465 -0.1056 0.197 Uiso 1 1 calc R
C32 C 0.0126(11) 0.6850(7) -0.1145(8) 0.250(11) Uani 1 1 d .
H32A H 0.0258 0.6799 -0.0876 0.375 Uiso 1 1 calc R
H32B H 0.0478 0.6832 -0.1289 0.375 Uiso 1 1 calc R
H32C H -0.0175 0.6628 -0.1237 0.375 Uiso 1 1 calc R
N3 N 0.5623(4) 0.8678(3) 0.0099(3) 0.069(2) Uani 1 1 d .
C33 C 0.5483(6) 0.8341(4) -0.0208(4) 0.089(4) Uani 1 1 d .
H33A H 0.5514 0.8045 -0.0091 0.106 Uiso 1 1 calc R
H33B H 0.5056 0.8382 -0.0318 0.106 Uiso 1 1 calc R
C34 C 0.5876(6) 0.8347(4) -0.0523(5) 0.106(5) Uani 1 1 d .
H34A H 0.6301 0.8276 -0.0425 0.127 Uiso 1 1 calc R
H34B H 0.5869 0.8644 -0.0639 0.127 Uiso 1 1 calc R
C35 C 0.5627(10) 0.8001(7) -0.0822(6) 0.156(5) Uani 1 1 d .
H35A H 0.5636 0.7705 -0.0704 0.187 Uiso 1 1 calc R
H35B H 0.5200 0.8072 -0.0916 0.187 Uiso 1 1 calc R
C36 C 0.6003(9) 0.8003(5) -0.1139(5) 0.160(8) Uani 1 1 d .
H36A H 0.5937 0.8278 -0.1281 0.241 Uiso 1 1 calc R
H36B H 0.5890 0.7753 -0.1306 0.241 Uiso 1 1 calc R
H36C H 0.6433 0.7979 -0.1040 0.241 Uiso 1 1 calc R
C37 C 0.5645(6) 0.9154(3) -0.0069(4) 0.086(4) Uani 1 1 d .
H37A H 0.5721 0.9366 0.0143 0.103 Uiso 1 1 calc R
H37B H 0.5994 0.9171 -0.0220 0.103 Uiso 1 1 calc R
C38 C 0.5084(6) 0.9295(4) -0.0314(4) 0.098(4) Uani 1 1 d .
H38A H 0.4744 0.9316 -0.0156 0.118 Uiso 1 1 calc R
H38B H 0.4977 0.9065 -0.0508 0.118 Uiso 1 1 calc R
C39 C 0.5153(8) 0.9748(4) -0.0518(5) 0.121(6) Uani 1 1 d .
H39A H 0.4743 0.9845 -0.0627 0.146 Uiso 1 1 calc R
H39B H 0.5302 0.9968 -0.0323 0.146 Uiso 1 1 calc R
C40 C 0.5564(12) 0.9762(8) -0.0826(7) 0.226(8) Uiso 1 1 d .
H40A H 0.5581 1.0063 -0.0924 0.339 Uiso 1 1 calc R
H40B H 0.5406 0.9564 -0.1032 0.339 Uiso 1 1 calc R
H40C H 0.5973 0.9667 -0.0725 0.339 Uiso 1 1 calc R
C41 C 0.5111(6) 0.8630(5) 0.0360(4) 0.091(4) Uani 1 1 d .
H41A H 0.4717 0.8696 0.0211 0.110 Uiso 1 1 calc R
H41B H 0.5099 0.8319 0.0444 0.110 Uiso 1 1 calc R
C42 C 0.5179(8) 0.8924(7) 0.0707(5) 0.154(8) Uani 1 1 d D
H42A H 0.5117 0.9238 0.0637 0.185 Uiso 1 1 calc R
H42B H 0.5584 0.8889 0.0853 0.185 Uiso 1 1 calc R
C43 C 0.4663(9) 0.8753(6) 0.0936(5) 0.156(5) Uani 1 1 d D
H43A H 0.4269 0.8885 0.0835 0.187 Uiso 1 1 calc R
H43B H 0.4629 0.8429 0.0913 0.187 Uiso 1 1 calc R
C44 C 0.4809(14) 0.8876(10) 0.1337(7) 0.294(11) Uiso 1 1 d D
H44A H 0.5141 0.8690 0.1453 0.441 Uiso 1 1 calc R
H44B H 0.4449 0.8834 0.1471 0.441 Uiso 1 1 calc R
H44C H 0.4933 0.9186 0.1354 0.441 Uiso 1 1 calc R
C45 C 0.6256(5) 0.8615(5) 0.0318(4) 0.098(4) Uani 1 1 d .
H45A H 0.6561 0.8646 0.0135 0.118 Uiso 1 1 calc R
H45B H 0.6326 0.8859 0.0502 0.118 Uiso 1 1 calc R
C46 C 0.6382(6) 0.8194(6) 0.0525(5) 0.133(6) Uani 1 1 d D
H46A H 0.6443 0.7949 0.0350 0.160 Uiso 1 1 calc R
H46B H 0.6047 0.8117 0.0677 0.160 Uiso 1 1 calc R
C47 C 0.6989(12) 0.8304(10) 0.0789(9) 0.294(11) Uiso 1 1 d D
H47A H 0.7305 0.8432 0.0645 0.352 Uiso 1 1 calc R
H47B H 0.6916 0.8503 0.1000 0.352 Uiso 1 1 calc R
C48 C 0.7142(16) 0.7854(10) 0.0921(10) 0.337(19) Uiso 1 1 d D
H48A H 0.6824 0.7651 0.0816 0.505 Uiso 1 1 calc R
H48B H 0.7174 0.7845 0.1198 0.505 Uiso 1 1 calc R
H48C H 0.7532 0.7767 0.0836 0.505 Uiso 1 1 calc R
N4 N 0.3253(4) 0.6830(3) -0.1068(2) 0.064(2) Uani 1 1 d .
C49 C 0.2614(5) 0.6664(4) -0.0993(3) 0.072(3) Uani 1 1 d .
H49A H 0.2430 0.6887 -0.0836 0.086 Uiso 1 1 calc R
H49B H 0.2355 0.6647 -0.1238 0.086 Uiso 1 1 calc R
C50 C 0.2598(6) 0.6217(4) -0.0795(4) 0.100(4) Uani 1 1 d .
H50A H 0.2789 0.6244 -0.0531 0.120 Uiso 1 1 calc R
H50B H 0.2836 0.6001 -0.0926 0.120 Uiso 1 1 calc R
C51 C 0.1937(7) 0.6046(5) -0.0794(5) 0.115(5) Uani 1 1 d .
H51A H 0.1936 0.5793 -0.0618 0.138 Uiso 1 1 calc R
H51B H 0.1684 0.6282 -0.0700 0.138 Uiso 1 1 calc R
C52 C 0.1660(11) 0.5905(8) -0.1178(7) 0.214(12) Uani 1 1 d .
H52A H 0.1909 0.5672 -0.1273 0.320 Uiso 1 1 calc R
H52B H 0.1642 0.6157 -0.1350 0.320 Uiso 1 1 calc R
H52C H 0.1249 0.5793 -0.1161 0.320 Uiso 1 1 calc R
C53 C 0.3564(5) 0.6494(3) -0.1308(3) 0.068(3) Uani 1 1 d .
H53A H 0.3973 0.6607 -0.1343 0.081 Uiso 1 1 calc R
H53B H 0.3620 0.6216 -0.1162 0.081 Uiso 1 1 calc R
C54 C 0.3233(5) 0.6386(4) -0.1699(3) 0.083(4) Uani 1 1 d .
H54A H 0.3264 0.6642 -0.1869 0.100 Uiso 1 1 calc R
H54B H 0.2797 0.6337 -0.1675 0.100 Uiso 1 1 calc R
C55 C 0.3495(6) 0.5974(4) -0.1880(3) 0.082(3) Uani 1 1 d .
H55A H 0.3934 0.6018 -0.1897 0.099 Uiso 1 1 calc R
H55B H 0.3450 0.5715 -0.1716 0.099 Uiso 1 1 calc R
C56 C 0.3172(7) 0.5878(5) -0.2280(5) 0.133(6) Uani 1 1 d .
H56A H 0.2731 0.5865 -0.2270 0.200 Uiso 1 1 calc R
H56B H 0.3314 0.5596 -0.2371 0.200 Uiso 1 1 calc R
H56C H 0.3265 0.6114 -0.2454 0.200 Uiso 1 1 calc R
C57 C 0.3668(5) 0.6885(3) -0.0690(3) 0.072(3) Uani 1 1 d .
H57A H 0.4078 0.6970 -0.0749 0.087 Uiso 1 1 calc R
H57B H 0.3705 0.6594 -0.0563 0.087 Uiso 1 1 calc R
C58 C 0.3460(7) 0.7225(4) -0.0404(3) 0.102(5) Uani 1 1 d .
H58A H 0.3448 0.7523 -0.0518 0.122 Uiso 1 1 calc R
H58B H 0.3044 0.7151 -0.0346 0.122 Uiso 1 1 calc R
C59 C 0.3895(8) 0.7226(5) -0.0037(5) 0.125(5) Uiso 1 1 d .
H59A H 0.3841 0.6947 0.0100 0.150 Uiso 1 1 calc R
H59B H 0.4318 0.7231 -0.0103 0.150 Uiso 1 1 calc R
C60 C 0.3812(10) 0.7607(7) 0.0227(6) 0.202(10) Uiso 1 1 d .
H60A H 0.3993 0.7873 0.0131 0.303 Uiso 1 1 calc R
H60B H 0.4012 0.7538 0.0480 0.303 Uiso 1 1 calc R
H60C H 0.3377 0.7655 0.0240 0.303 Uiso 1 1 calc R
C61 C 0.3154(5) 0.7275(3) -0.1275(3) 0.070(3) Uani 1 1 d .
H61A H 0.2921 0.7220 -0.1524 0.084 Uiso 1 1 calc R
H61B H 0.2898 0.7462 -0.1128 0.084 Uiso 1 1 calc R
C62 C 0.3723(6) 0.7535(4) -0.1339(4) 0.096(4) Uani 1 1 d .
H62A H 0.4017 0.7341 -0.1449 0.115 Uiso 1 1 calc R
H62B H 0.3919 0.7651 -0.1095 0.115 Uiso 1 1 calc R
C63 C 0.3533(8) 0.7931(4) -0.1619(5) 0.124(6) Uani 1 1 d .
H63A H 0.3440 0.7814 -0.1879 0.149 Uiso 1 1 calc R
H63B H 0.3159 0.8070 -0.1545 0.149 Uiso 1 1 calc R
C64 C 0.4015(9) 0.8271(5) -0.1618(6) 0.177(9) Uani 1 1 d .
H64A H 0.4073 0.8414 -0.1370 0.265 Uiso 1 1 calc R
H64B H 0.3894 0.8491 -0.1814 0.265 Uiso 1 1 calc R
H64C H 0.4395 0.8131 -0.1671 0.265 Uiso 1 1 calc R
N5 N 0.6485(6) 0.6064(4) -0.3091(2) 0.097(4) Uani 1 1 d .
C65 C 0.6601(8) 0.5597(6) -0.3167(4) 0.132(6) Uani 1 1 d .
H65A H 0.6986 0.5573 -0.3283 0.158 Uiso 1 1 calc R
H65B H 0.6270 0.5485 -0.3353 0.158 Uiso 1 1 calc R
C66 C 0.6643(12) 0.5302(8) -0.2811(7) 0.213(7) Uiso 1 1 d .
H66A H 0.6962 0.5408 -0.2615 0.255 Uiso 1 1 calc R
H66B H 0.6249 0.5288 -0.2704 0.255 Uiso 1 1 calc R
C67 C 0.6808(13) 0.4865(9) -0.2968(8) 0.234(12) Uiso 1 1 d .
H67A H 0.6489 0.4771 -0.3169 0.280 Uiso 1 1 calc R
H67B H 0.7197 0.4889 -0.3080 0.280 Uiso 1 1 calc R
C68 C 0.6864(11) 0.4550(8) -0.2665(7) 0.213(7) Uiso 1 1 d .
H68A H 0.6531 0.4591 -0.2508 0.319 Uiso 1 1 calc R
H68B H 0.7254 0.4591 -0.2510 0.319 Uiso 1 1 calc R
H68C H 0.6844 0.4251 -0.2771 0.319 Uiso 1 1 calc R
C69 C 0.5844(9) 0.6114(6) -0.2919(5) 0.129(6) Uani 1 1 d .
H69A H 0.5881 0.5976 -0.2665 0.155 Uiso 1 1 calc R
H69B H 0.5760 0.6431 -0.2886 0.155 Uiso 1 1 calc R
C70 C 0.5294(8) 0.5903(8) -0.3166(6) 0.176(10) Uani 1 1 d D
H70A H 0.5346 0.5579 -0.3162 0.211 Uiso 1 1 calc R
H70B H 0.5302 0.6002 -0.3431 0.211 Uiso 1 1 calc R
C71 C 0.4624(12) 0.6020(7) -0.3034(7) 0.248(15) Uani 1 1 d D
H71A H 0.4337 0.5771 -0.3076 0.297 Uiso 1 1 calc R
H71B H 0.4651 0.6115 -0.2766 0.297 Uiso 1 1 calc R
C72 C 0.4472(15) 0.6372(11) -0.3287(9) 0.296(17) Uiso 1 1 d .
H72A H 0.4813 0.6579 -0.3276 0.443 Uiso 1 1 calc R
H72B H 0.4112 0.6523 -0.3215 0.443 Uiso 1 1 calc R
H72C H 0.4387 0.6256 -0.3545 0.443 Uiso 1 1 calc R
C73 C 0.6456(9) 0.6313(8) -0.3475(4) 0.152(8) Uani 1 1 d .
H73A H 0.6129 0.6183 -0.3654 0.182 Uiso 1 1 calc R
H73B H 0.6845 0.6269 -0.3584 0.182 Uiso 1 1 calc R
C74 C 0.6334(15) 0.6828(9) -0.3438(6) 0.247(15) Uani 1 1 d .
H74A H 0.6003 0.6885 -0.3278 0.297 Uiso 1 1 calc R
H74B H 0.6705 0.6984 -0.3329 0.297 Uiso 1 1 calc R
C75 C 0.6151(13) 0.6968(10) -0.3845(9) 0.268(14) Uiso 1 1 d D
H75A H 0.6504 0.7122 -0.3933 0.322 Uiso 1 1 calc R
H75B H 0.6088 0.6696 -0.3998 0.322 Uiso 1 1 calc R
C76 C 0.5614(11) 0.7251(8) -0.3943(7) 0.226(8) Uiso 1 1 d D
H76A H 0.5609 0.7353 -0.4204 0.339 Uiso 1 1 calc R
H76B H 0.5634 0.7505 -0.3772 0.339 Uiso 1 1 calc R
H76C H 0.5244 0.7082 -0.3916 0.339 Uiso 1 1 calc R
C77 C 0.6920(9) 0.6296(5) -0.2795(3) 0.136(7) Uani 1 1 d .
H77A H 0.6860 0.6191 -0.2538 0.164 Uiso 1 1 calc R
H77B H 0.6855 0.6619 -0.2806 0.164 Uiso 1 1 calc R
C78 C 0.7626(14) 0.6167(11) -0.2901(9) 0.283(11) Uiso 1 1 d D
H78A H 0.7705 0.5846 -0.2894 0.339 Uiso 1 1 calc R
H78B H 0.7716 0.6292 -0.3145 0.339 Uiso 1 1 calc R
C79 C 0.7972(15) 0.6424(11) -0.2539(9) 0.290(16) Uiso 1 1 d D
H79A H 0.8012 0.6741 -0.2599 0.349 Uiso 1 1 calc R
H79B H 0.7737 0.6397 -0.2319 0.349 Uiso 1 1 calc R
C80 C 0.8530(15) 0.6240(10) -0.2459(9) 0.283(11) Uiso 1 1 d .
H80A H 0.8513 0.6015 -0.2263 0.424 Uiso 1 1 calc R
H80B H 0.8823 0.6468 -0.2367 0.424 Uiso 1 1 calc R
H80C H 0.8656 0.6104 -0.2688 0.424 Uiso 1 1 calc R
N6 N 0.6219(4) 0.6125(3) 0.1935(2) 0.068(2) Uani 1 1 d .
C81 C 0.6711(6) 0.5843(5) 0.1785(3) 0.096(4) Uani 1 1 d .
H81A H 0.6511 0.5614 0.1615 0.115 Uiso 1 1 calc R
H81B H 0.6953 0.6031 0.1631 0.115 Uiso 1 1 calc R
C82 C 0.7137(9) 0.5619(6) 0.2088(6) 0.152(5) Uiso 1 1 d .
H82A H 0.6897 0.5467 0.2268 0.183 Uiso 1 1 calc R
H82B H 0.7393 0.5844 0.2231 0.183 Uiso 1 1 calc R
C83 C 0.7546(10) 0.5283(7) 0.1912(6) 0.180(6) Uiso 1 1 d .
H83A H 0.7294 0.5037 0.1799 0.216 Uiso 1 1 calc R
H83B H 0.7744 0.5427 0.1708 0.216 Uiso 1 1 calc R
C84 C 0.8030(9) 0.5101(7) 0.2208(6) 0.177(8) Uiso 1 1 d .
H84A H 0.8311 0.5338 0.2298 0.265 Uiso 1 1 calc R
H84B H 0.8256 0.4866 0.2096 0.265 Uiso 1 1 calc R
H84C H 0.7837 0.4982 0.2421 0.265 Uiso 1 1 calc R
C85 C 0.5769(6) 0.5847(5) 0.2134(3) 0.100(5) Uani 1 1 d .
H85A H 0.6004 0.5690 0.2347 0.121 Uiso 1 1 calc R
H85B H 0.5491 0.6052 0.2246 0.121 Uiso 1 1 calc R
C86 C 0.5392(9) 0.5517(7) 0.1909(6) 0.168(8) Uiso 1 1 d D
H86A H 0.5666 0.5303 0.1805 0.202 Uiso 1 1 calc R
H86B H 0.5162 0.5670 0.1693 0.202 Uiso 1 1 calc R
C87 C 0.4914(7) 0.5246(5) 0.2133(5) 0.124(5) Uiso 1 1 d D
H87A H 0.4757 0.5427 0.2333 0.149 Uiso 1 1 calc R
H87B H 0.4569 0.5132 0.1959 0.149 Uiso 1 1 calc R
C88 C 0.5304(10) 0.4893(7) 0.2292(7) 0.224(8) Uiso 1 1 d D
H88A H 0.5139 0.4772 0.2515 0.336 Uiso 1 1 calc R
H88B H 0.5713 0.5008 0.2366 0.336 Uiso 1 1 calc R
H88C H 0.5323 0.4660 0.2103 0.336 Uiso 1 1 calc R
C89 C 0.6461(7) 0.6470(5) 0.2240(4) 0.113(5) Uani 1 1 d .
H89A H 0.6685 0.6314 0.2456 0.135 Uiso 1 1 calc R
H89B H 0.6110 0.6621 0.2333 0.135 Uiso 1 1 calc R
C90 C 0.6900(9) 0.6832(6) 0.2084(5) 0.152(5) Uiso 1 1 d D
H90A H 0.6675 0.6984 0.1864 0.183 Uiso 1 1 calc R
H90B H 0.7251 0.6679 0.1992 0.183 Uiso 1 1 calc R
C91 C 0.7162(10) 0.7212(7) 0.2401(6) 0.180(6) Uiso 1 1 d D
H91A H 0.7557 0.7122 0.2538 0.216 Uiso 1 1 calc R
H91B H 0.7210 0.7502 0.2280 0.216 Uiso 1 1 calc R
C92 C 0.6655(11) 0.7224(8) 0.2667(7) 0.224(8) Uiso 1 1 d D
H92A H 0.6408 0.7490 0.2615 0.336 Uiso 1 1 calc R
H92B H 0.6839 0.7229 0.2931 0.336 Uiso 1 1 calc R
H92C H 0.6398 0.6963 0.2624 0.336 Uiso 1 1 calc R
C93 C 0.5916(7) 0.6382(5) 0.1569(4) 0.112(5) Uani 1 1 d .
H93A H 0.6242 0.6555 0.1468 0.134 Uiso 1 1 calc R
H93B H 0.5782 0.6157 0.1376 0.134 Uiso 1 1 calc R
C94 C 0.5402(11) 0.6683(8) 0.1592(7) 0.208(10) Uiso 1 1 d D
H94A H 0.5565 0.6952 0.1723 0.250 Uiso 1 1 calc R
H94B H 0.5129 0.6542 0.1760 0.250 Uiso 1 1 calc R
C95 C 0.4975(13) 0.6842(10) 0.1207(8) 0.272(14) Uiso 1 1 d D
H95A H 0.4898 0.6610 0.1012 0.326 Uiso 1 1 calc R
H95B H 0.4594 0.6992 0.1256 0.326 Uiso 1 1 calc R
C96 C 0.5473(11) 0.7141(8) 0.1146(6) 0.201(7) Uiso 1 1 d .
H96A H 0.5501 0.7374 0.1338 0.301 Uiso 1 1 calc R
H96B H 0.5396 0.7274 0.0894 0.301 Uiso 1 1 calc R
H96C H 0.5856 0.6977 0.1165 0.301 Uiso 1 1 calc R

loop_
_atom_site_aniso_label
_atom_site_aniso_U_11
_atom_site_aniso_U_22
_atom_site_aniso_U_33
_atom_site_aniso_U_23
_atom_site_aniso_U_13
_atom_site_aniso_U_12
Mo1 0.0187(3) 0.0214(3) 0.0179(2) -0.00245(19) 0.0027(2) -0.0017(2)
Mo2 0.0197(3) 0.0192(2) 0.0218(2) 0.0034(2) 0.0020(2) 0.0017(2)
Mo3 0.0288(3) 0.0260(3) 0.0179(2) 0.0022(2) 0.0006(2) -0.0018(2)
Mo4 0.0194(3) 0.0269(3) 0.0212(2) 0.0005(2) -0.0005(2) 0.0000(2)
Mo5 0.0318(3) 0.0244(3) 0.0238(3) -0.0050(2) 0.0102(2) -0.0017(2)
Mo6 0.0246(3) 0.0186(3) 0.0314(3) -0.0016(2) 0.0074(2) -0.0006(2)
Mo7 0.0289(3) 0.0212(3) 0.0369(3) -0.0007(2) 0.0100(3) -0.0052(2)
Mo8 0.0221(3) 0.0230(3) 0.0315(3) 0.0007(2) 0.0073(2) 0.0040(2)
Mo9 0.0195(3) 0.0318(3) 0.0358(3) -0.0012(2) 0.0037(2) 0.0003(2)
Mo10 0.0416(4) 0.0319(3) 0.0209(3) 0.0009(2) 0.0107(3) -0.0042(3)
Mo11 0.0375(4) 0.0288(3) 0.0324(3) 0.0028(2) 0.0148(3) -0.0050(3)
Mo12 0.0241(3) 0.0306(3) 0.0388(3) -0.0035(3) 0.0105(3) -0.0042(2)
Zn1A 0.0189(4) 0.0200(3) 0.0198(3) 0.0008(3) 0.0032(3) -0.0003(3)
Zn2A 0.0340(5) 0.0271(4) 0.0262(4) 0.0085(3) 0.0018(3) 0.0002(3)
Zn3A 0.0256(4) 0.0302(4) 0.0285(4) -0.0073(3) 0.0026(3) -0.0060(3)
Zn4A 0.0312(4) 0.0330(4) 0.0374(4) -0.0031(3) 0.0188(4) -0.0007(4)
P1A 0.0180(8) 0.0189(7) 0.0181(7) 0.0004(6) 0.0047(6) -0.0011(6)
O1 0.028(3) 0.042(3) 0.022(2) -0.004(2) 0.0050(19) -0.004(2)
O2 0.018(2) 0.020(2) 0.020(2) -0.0001(16) -0.0001(16) -0.0006(17)
O3 0.019(2) 0.023(2) 0.028(2) -0.0069(18) 0.0007(18) -0.0023(18)
O4 0.019(2) 0.022(2) 0.020(2) -0.0035(17) 0.0015(17) -0.0004(17)
O5 0.026(2) 0.023(2) 0.029(2) -0.0039(18) 0.0107(19) -0.0043(19)
O6 0.024(3) 0.032(3) 0.037(3) 0.005(2) 0.001(2) 0.004(2)
O7 0.020(2) 0.020(2) 0.0193(19) -0.0006(16) 0.0017(17) 0.0002(17)
O8 0.030(3) 0.021(2) 0.026(2) 0.0061(18) 0.0012(19) -0.0002(19)
O9 0.019(2) 0.024(2) 0.034(2) 0.0032(19) 0.0039(19) -0.0002(18)
O10 0.036(3) 0.041(3) 0.032(3) 0.001(2) -0.007(2) -0.006(2)
O11 0.029(3) 0.028(2) 0.023(2) -0.0022(18) 0.0015(19) -0.004(2)
O12 0.040(3) 0.034(3) 0.020(2) 0.0030(19) 0.001(2) -0.008(2)
O13 0.040(3) 0.042(3) 0.025(2) 0.004(2) -0.001(2) -0.003(2)
O14 0.026(2) 0.030(2) 0.029(2) 0.0044(19) 0.0024(19) 0.002(2)
O15 0.024(2) 0.035(3) 0.029(2) 0.003(2) -0.0037(19) 0.000(2)
O16 0.052(3) 0.027(3) 0.042(3) -0.015(2) 0.018(3) -0.001(2)
O17 0.041(3) 0.033(3) 0.026(2) -0.0071(19) 0.015(2) -0.006(2)
O18 0.022(2) 0.023(2) 0.025(2) -0.0016(17) 0.0073(18) 0.0037(18)
O19 0.024(2) 0.029(2) 0.029(2) -0.0038(19) 0.0127(19) 0.0001(19)
O20 0.026(3) 0.049(3) 0.056(3) 0.002(3) -0.002(2) 0.001(2)
O21 0.023(2) 0.032(3) 0.031(2) -0.003(2) 0.0019(19) -0.003(2)
O22 0.027(3) 0.028(2) 0.039(3) -0.002(2) 0.014(2) 0.002(2)
O23 0.016(2) 0.033(3) 0.045(3) 0.002(2) 0.005(2) 0.007(2)
O24 0.073(4) 0.050(3) 0.026(3) 0.001(2) 0.018(3) -0.011(3)
O25 0.036(3) 0.028(2) 0.034(2) -0.003(2) 0.017(2) -0.007(2)
O26 0.038(3) 0.028(2) 0.026(2) 0.0056(19) 0.004(2) -0.004(2)
O27 0.061(4) 0.045(3) 0.045(3) 0.006(2) 0.028(3) -0.009(3)
O28 0.039(3) 0.026(2) 0.037(3) 0.005(2) 0.013(2) -0.004(2)
O29 0.029(3) 0.031(3) 0.042(3) -0.001(2) 0.012(2) -0.007(2)
O30 0.043(3) 0.017(2) 0.051(3) -0.006(2) 0.008(2) 0.002(2)
O31 0.029(3) 0.022(2) 0.031(2) 0.0019(18) 0.008(2) -0.0048(19)
O32 0.024(2) 0.025(2) 0.036(2) -0.0055(19) 0.009(2) -0.0060(19)
O33 0.015(2) 0.025(2) 0.026(2) 0.0001(18) 0.0013(17) 0.0009(17)
O34 0.025(2) 0.022(2) 0.0168(19) -0.0009(16) 0.0048(17) -0.0029(18)
O35 0.023(2) 0.022(2) 0.027(2) -0.0003(17) 0.0100(18) -0.0023(18)
O36 0.019(2) 0.023(2) 0.021(2) 0.0001(16) 0.0047(17) -0.0044(17)
O37 0.025(3) 0.046(3) 0.068(4) -0.003(3) 0.010(3) -0.012(2)
O38 0.039(3) 0.031(3) 0.058(3) 0.001(2) 0.016(3) 0.010(2)
O39 0.023(2) 0.030(3) 0.046(3) -0.004(2) 0.013(2) -0.006(2)
O40 0.042(3) 0.025(3) 0.059(3) -0.005(2) 0.014(3) -0.005(2)
Mo13 0.0186(3) 0.0230(3) 0.0206(2) 0.0023(2) 0.0031(2) 0.0006(2)
Mo14 0.0187(3) 0.0232(3) 0.0219(2) -0.0043(2) 0.0011(2) -0.0006(2)
Mo15 0.0210(3) 0.0298(3) 0.0295(3) -0.0002(2) 0.0062(2) -0.0062(2)
Mo16 0.0297(3) 0.0289(3) 0.0257(3) 0.0054(2) 0.0096(2) 0.0008(2)
Mo17 0.0269(3) 0.0278(3) 0.0185(2) -0.0013(2) 0.0011(2) 0.0043(2)
Mo18 0.0189(3) 0.0295(3) 0.0192(2) 0.0004(2) 0.0010(2) -0.0006(2)
Mo19 0.0179(3) 0.0391(3) 0.0308(3) 0.0011(3) 0.0028(2) 0.0011(2)
Mo20 0.0262(3) 0.0211(3) 0.0301(3) -0.0018(2) 0.0026(2) 0.0002(2)
Mo21 0.0317(3) 0.0275(3) 0.0303(3) -0.0039(2) 0.0040(2) 0.0091(3)
Mo22 0.0231(3) 0.0391(3) 0.0319(3) 0.0010(3) 0.0067(2) 0.0076(3)
Mo23 0.0361(4) 0.0405(4) 0.0256(3) -0.0021(3) 0.0095(3) 0.0104(3)
Mo24 0.0377(4) 0.0398(3) 0.0196(3) 0.0022(2) 0.0084(2) 0.0084(3)
Zn1B 0.0186(4) 0.0229(4) 0.0206(3) -0.0011(3) 0.0043(3) -0.0001(3)
Zn2B 0.0341(5) 0.0316(4) 0.0232(4) -0.0091(3) -0.0026(3) 0.0047(4)
Zn3B 0.0266(4) 0.0314(4) 0.0249(4) 0.0052(3) 0.0003(3) 0.0063(3)
Zn4B 0.0289(4) 0.0443(5) 0.0344(4) 0.0038(4) 0.0162(4) 0.0011(4)
P1B 0.0175(8) 0.0227(8) 0.0156(7) 0.0005(6) 0.0023(6) 0.0020(6)
O41 0.015(2) 0.023(2) 0.022(2) 0.0000(17) 0.0004(16) 0.0008(17)
O42 0.022(2) 0.017(2) 0.0183(19) -0.0009(16) 0.0004(17) -0.0023(17)
O43 0.022(2) 0.019(2) 0.023(2) 0.0008(16) 0.0039(17) -0.0001(17)
O44 0.017(2) 0.025(2) 0.0185(19) -0.0032(17) 0.0031(16) 0.0034(17)
O45 0.021(2) 0.028(2) 0.026(2) 0.0021(18) 0.0087(18) -0.0023(19)
O46 0.025(2) 0.032(2) 0.020(2) -0.0058(18) -0.0018(18) 0.003(2)
O47 0.024(2) 0.018(2) 0.038(3) -0.0042(19) 0.004(2) -0.0008(18)
O48 0.028(3) 0.023(2) 0.032(2) 0.0004(19) 0.003(2) 0.0039(19)
O49 0.030(3) 0.027(2) 0.026(2) -0.0075(19) 0.0016(19) 0.005(2)
O50 0.025(2) 0.035(3) 0.028(2) 0.003(2) 0.0078(19) 0.001(2)
O51 0.029(3) 0.027(2) 0.025(2) 0.0035(18) 0.0057(19) 0.002(2)
O52 0.027(2) 0.031(2) 0.023(2) -0.0022(18) 0.0020(19) -0.001(2)
O53 0.026(3) 0.037(3) 0.031(2) 0.001(2) 0.006(2) 0.013(2)
O54 0.025(3) 0.037(3) 0.035(3) -0.001(2) 0.012(2) 0.000(2)
O55 0.020(2) 0.036(3) 0.028(2) 0.002(2) 0.0017(19) 0.007(2)
O56 0.020(2) 0.034(3) 0.043(3) -0.007(2) -0.004(2) -0.001(2)
O57 0.025(2) 0.028(2) 0.019(2) 0.0014(17) 0.0046(18) 0.0039(19)
O58 0.035(3) 0.048(3) 0.019(2) -0.003(2) 0.001(2) 0.001(2)
O59 0.027(2) 0.030(2) 0.027(2) 0.0053(19) 0.0041(19) 0.005(2)
O60 0.037(3) 0.036(3) 0.022(2) -0.0052(19) 0.001(2) 0.007(2)
O61 0.025(2) 0.039(3) 0.026(2) -0.001(2) 0.0005(19) 0.004(2)
O62 0.034(3) 0.039(3) 0.027(2) 0.003(2) 0.010(2) 0.004(2)
O63 0.035(3) 0.040(3) 0.033(3) 0.000(2) -0.006(2) 0.011(2)
O64 0.021(2) 0.028(2) 0.022(2) -0.0044(18) 0.0038(17) -0.0008(18)
O65 0.019(2) 0.039(3) 0.042(3) -0.001(2) 0.004(2) -0.007(2)
O66 0.025(2) 0.027(2) 0.024(2) 0.0004(18) 0.0079(18) 0.0068(19)
O67 0.028(3) 0.047(3) 0.032(2) -0.003(2) 0.010(2) 0.015(2)
O68 0.038(3) 0.039(3) 0.019(2) 0.0041(19) 0.002(2) 0.012(2)
O69 0.045(3) 0.020(2) 0.048(3) -0.003(2) 0.003(2) -0.002(2)
O70 0.038(3) 0.034(3) 0.024(2) 0.004(2) 0.008(2) 0.005(2)
O71 0.016(2) 0.029(2) 0.024(2) 0.0045(18) 0.0009(17) 0.0020(18)
O72 0.042(3) 0.040(3) 0.025(2) 0.007(2) 0.012(2) 0.001(2)
O73 0.050(3) 0.033(3) 0.045(3) 0.011(2) 0.017(3) -0.005(2)
O74 0.037(3) 0.038(3) 0.034(3) -0.007(2) 0.010(2) 0.009(2)
O75 0.061(4) 0.060(4) 0.024(2) 0.005(2) 0.016(2) 0.018(3)
O76 0.059(4) 0.058(4) 0.031(3) -0.004(2) 0.019(3) 0.010(3)
O77 0.029(3) 0.055(3) 0.052(3) 0.000(3) 0.004(2) 0.014(3)
O78 0.023(3) 0.063(4) 0.048(3) 0.001(3) 0.001(2) 0.004(3)
O79 0.049(3) 0.030(3) 0.052(3) -0.011(2) 0.001(3) 0.013(2)
O80 0.038(3) 0.037(3) 0.050(3) 0.000(2) 0.008(2) -0.015(2)
C1A 0.048(5) 0.054(5) 0.028(4) 0.014(4) -0.002(3) 0.007(4)
C2A 0.067(6) 0.044(5) 0.031(4) 0.013(3) -0.006(4) 0.011(4)
C3A 0.170(13) 0.058(7) 0.058(6) 0.001(5) -0.076(8) 0.012(7)
C4A 0.190(15) 0.047(6) 0.073(8) 0.018(5) -0.069(9) 0.011(8)
C5A 0.062(6) 0.059(6) 0.037(4) 0.011(4) -0.012(4) 0.014(5)
C6A 0.084(7) 0.054(6) 0.040(5) 0.007(4) -0.031(5) -0.007(5)
C7A 0.077(7) 0.043(5) 0.041(5) 0.011(4) -0.028(5) 0.001(5)
C8A 0.070(7) 0.059(6) 0.037(4) 0.018(4) -0.011(4) 0.007(5)
C9A 0.132(11) 0.062(7) 0.051(6) 0.013(5) -0.053(7) 0.011(7)
C10A 0.127(11) 0.054(6) 0.057(6) 0.010(5) -0.045(7) 0.019(6)
C11A 0.043(5) 0.058(5) 0.033(4) 0.016(4) -0.006(4) 0.013(4)
C12A 0.127(11) 0.059(7) 0.074(7) 0.033(6) -0.069(7) -0.021(7)
C13A 0.124(11) 0.064(7) 0.083(8) 0.034(6) -0.063(8) -0.014(7)
C14A 0.045(5) 0.056(5) 0.036(4) 0.018(4) -0.001(4) 0.014(4)
O1A 0.071(4) 0.046(3) 0.036(3) 0.010(3) -0.015(3) 0.009(3)
O2A 0.066(4) 0.042(3) 0.030(3) 0.005(2) -0.015(3) 0.011(3)
O3A 0.046(3) 0.050(3) 0.045(3) 0.018(3) -0.013(3) 0.001(3)
O4A 0.077(5) 0.052(4) 0.049(4) 0.011(3) -0.016(3) 0.005(3)
C1B 0.030(4) 0.065(6) 0.051(5) -0.001(4) 0.028(4) -0.010(4)
C2B 0.043(5) 0.056(5) 0.046(5) -0.002(4) 0.029(4) -0.007(4)
C3B 0.070(7) 0.081(7) 0.063(6) 0.020(5) 0.045(5) 0.025(6)
C4B 0.090(8) 0.095(8) 0.068(6) 0.041(6) 0.055(6) 0.034(7)
C5B 0.059(6) 0.074(6) 0.054(5) 0.010(5) 0.041(5) 0.005(5)
C6B 0.064(6) 0.067(6) 0.069(6) 0.007(5) 0.046(5) 0.009(5)
C7B 0.062(6) 0.062(6) 0.058(5) 0.012(5) 0.036(5) 0.008(5)
C8B 0.068(7) 0.071(6) 0.059(6) 0.009(5) 0.046(5) 0.001(5)
C9B 0.128(11) 0.081(8) 0.109(9) 0.018(7) 0.095(9) 0.027(8)
C10B 0.132(12) 0.077(8) 0.103(9) 0.026(7) 0.087(9) 0.015(8)
C11B 0.055(6) 0.073(6) 0.052(5) 0.004(5) 0.034(5) -0.005(5)
C12B 0.086(8) 0.068(7) 0.078(7) 0.002(5) 0.061(6) 0.007(6)
C13B 0.103(9) 0.067(7) 0.088(8) 0.013(6) 0.071(7) 0.003(6)
C14B 0.044(5) 0.091(8) 0.049(5) 0.016(5) 0.028(4) 0.000(5)
O1B 0.060(4) 0.053(4) 0.064(4) 0.016(3) 0.040(3) 0.004(3)
O2B 0.048(4) 0.067(4) 0.058(4) 0.004(3) 0.034(3) -0.007(3)
O3B 0.048(3) 0.049(3) 0.050(3) 0.004(3) 0.030(3) -0.001(3)
O4B 0.064(5) 0.080(5) 0.083(5) 0.023(4) 0.048(4) 0.003(4)
C1C 0.053(6) 0.048(5) 0.046(5) 0.022(4) 0.000(4) 0.009(4)
C2C 0.066(6) 0.047(5) 0.034(4) 0.016(4) -0.008(4) 0.019(4)
C3C 0.114(10) 0.055(6) 0.055(6) 0.011(5) -0.036(6) 0.008(6)
C4C 0.134(12) 0.072(8) 0.064(7) 0.006(6) -0.058(7) 0.018(8)
C5C 0.110(10) 0.063(7) 0.046(5) 0.011(5) -0.027(6) 0.036(6)
C6C 0.117(10) 0.065(7) 0.064(7) 0.027(6) -0.026(7) 0.015(7)
C7C 0.098(9) 0.078(7) 0.049(6) 0.029(5) -0.027(6) 0.013(6)
C8C 0.118(10) 0.067(7) 0.046(5) -0.014(5) -0.033(6) -0.031(7)
C9C 0.227(18) 0.073(8) 0.062(7) 0.005(6) -0.071(9) -0.066(10)
C10C 0.189(15) 0.076(8) 0.052(6) -0.005(6) -0.060(8) -0.048(9)
C11C 0.069(7) 0.068(6) 0.036(4) -0.019(4) -0.018(4) -0.025(5)
C12C 0.087(8) 0.054(6) 0.047(5) -0.011(4) -0.019(5) -0.025(5)
C13C 0.108(9) 0.067(7) 0.045(5) -0.007(5) -0.024(6) -0.013(6)
C14C 0.046(5) 0.065(6) 0.033(4) -0.013(4) 0.004(4) -0.014(5)
O1C 0.093(5) 0.048(4) 0.055(4) 0.017(3) -0.028(4) 0.005(4)
O2C 0.058(4) 0.046(3) 0.036(3) 0.013(3) 0.000(3) 0.010(3)
O3C 0.062(4) 0.054(4) 0.037(3) -0.014(3) -0.013(3) -0.017(3)
O4C 0.058(4) 0.054(4) 0.046(3) -0.023(3) -0.010(3) -0.005(3)
N1 0.064(6) 0.057(6) 0.146(10) 0.010(6) 0.046(6) 0.015(5)
C1 0.051(7) 0.097(9) 0.103(9) -0.003(7) 0.022(6) 0.019(6)
C2 0.050(6) 0.091(8) 0.096(8) 0.007(7) 0.029(6) -0.006(6)
C3 0.106(9) 0.120(9) 0.182(12) 0.033(8) 0.070(8) 0.015(7)
C4 0.106(13) 0.20(2) 0.20(2) 0.098(16) 0.068(13) 0.044(13)
C5 0.083(9) 0.065(8) 0.190(15) 0.011(8) 0.067(10) 0.027(7)
C6 0.106(9) 0.120(9) 0.182(12) 0.033(8) 0.070(8) 0.015(7)
C7 0.128(14) 0.086(11) 0.34(3) 0.103(14) 0.107(17) 0.037(10)
C9 0.068(8) 0.083(8) 0.120(11) 0.021(8) 0.047(8) 0.017(7)
C10 0.099(11) 0.090(9) 0.111(11) -0.007(8) 0.043(9) 0.013(8)
C11 0.140(15) 0.103(11) 0.148(15) -0.004(10) 0.055(12) 0.037(11)
C13 0.054(8) 0.092(10) 0.179(16) 0.043(10) 0.034(9) 0.017(7)
C14 0.129(13) 0.182(16) 0.24(2) -0.002(14) 0.016(13) 0.012(11)
C15 0.097(14) 0.21(2) 0.21(2) -0.032(19) 0.031(16) -0.011(15)
C16 0.129(13) 0.182(16) 0.24(2) -0.002(14) 0.016(13) 0.012(11)
N2 0.089(7) 0.087(7) 0.082(7) 0.001(5) 0.001(6) -0.064(6)
C17 0.085(9) 0.138(12) 0.088(9) 0.023(8) 0.010(7) -0.066(9)
C18 0.070(9) 0.168(15) 0.091(10) -0.002(10) 0.015(7) -0.040(9)
C19 0.26(2) 0.230(17) 0.098(10) 0.010(10) -0.017(11) -0.077(15)
C21 0.123(12) 0.071(8) 0.098(9) -0.008(7) 0.008(8) -0.065(8)
C22 0.083(11) 0.134(15) 0.174(17) 0.002(13) 0.004(11) -0.015(11)
C23 0.121(14) 0.107(13) 0.166(16) -0.028(12) -0.042(12) -0.015(11)
C24 0.185(18) 0.147(15) 0.40(3) -0.065(17) -0.037(18) 0.041(13)
C25 0.118(12) 0.078(9) 0.130(12) 0.000(8) -0.021(10) -0.057(8)
C26 0.22(2) 0.160(17) 0.101(13) -0.009(12) -0.040(14) -0.086(16)
C27 0.26(2) 0.230(17) 0.098(10) 0.010(10) -0.017(11) -0.077(15)
C29 0.102(10) 0.088(9) 0.082(8) -0.007(7) 0.024(7) -0.044(8)
C30 0.139(16) 0.098(12) 0.144(15) -0.012(10) -0.006(12) -0.019(11)
C31 0.21(2) 0.110(14) 0.171(19) -0.044(13) -0.010(17) 0.055(15)
C32 0.185(18) 0.147(15) 0.40(3) -0.065(17) -0.037(18) 0.041(13)
N3 0.046(5) 0.049(5) 0.113(7) 0.008(5) 0.019(5) -0.002(4)
C33 0.069(8) 0.048(6) 0.150(13) 0.008(7) 0.019(8) -0.004(6)
C34 0.074(9) 0.061(8) 0.178(15) -0.021(9) -0.006(10) 0.019(7)
C35 0.176(14) 0.164(13) 0.131(11) 0.013(10) 0.031(10) 0.019(11)
C36 0.20(2) 0.086(11) 0.173(18) -0.014(11) -0.073(16) -0.032(12)
C37 0.093(9) 0.039(6) 0.128(11) 0.001(6) 0.022(8) -0.006(6)
C38 0.096(10) 0.059(7) 0.142(13) -0.005(8) 0.021(9) -0.001(7)
C39 0.168(16) 0.070(9) 0.132(13) 0.006(8) 0.044(12) -0.021(9)
C41 0.059(7) 0.107(10) 0.111(11) 0.023(8) 0.021(7) -0.004(7)
C42 0.107(14) 0.22(2) 0.143(16) 0.046(16) 0.049(12) 0.003(14)
C43 0.176(14) 0.164(13) 0.131(11) 0.013(10) 0.031(10) 0.019(11)
C45 0.043(7) 0.110(11) 0.143(12) 0.032(9) 0.014(7) -0.005(7)
C46 0.064(9) 0.173(17) 0.158(16) 0.035(13) -0.007(10) 0.027(10)
N4 0.062(5) 0.062(5) 0.070(5) 0.017(4) 0.015(4) 0.037(4)
C49 0.069(7) 0.078(7) 0.070(7) 0.020(6) 0.013(6) 0.036(6)
C50 0.081(9) 0.110(10) 0.113(10) 0.051(8) 0.030(8) 0.035(8)
C51 0.096(11) 0.121(12) 0.128(13) 0.056(10) 0.017(10) 0.019(10)
C52 0.20(2) 0.23(3) 0.20(2) 0.03(2) -0.01(2) -0.11(2)
C53 0.069(7) 0.069(7) 0.065(6) 0.012(5) 0.008(5) 0.041(6)
C54 0.071(8) 0.097(9) 0.081(8) 0.017(7) 0.011(6) 0.036(7)
C55 0.084(9) 0.073(8) 0.090(9) -0.003(6) 0.012(7) 0.010(7)
C56 0.121(14) 0.140(14) 0.132(14) -0.040(11) -0.009(11) 0.007(11)
C57 0.073(7) 0.067(7) 0.077(7) 0.010(5) 0.012(6) 0.038(6)
C58 0.129(12) 0.095(9) 0.085(9) 0.007(7) 0.023(8) 0.062(9)
C61 0.077(8) 0.064(6) 0.073(7) 0.021(5) 0.026(6) 0.038(6)
C62 0.102(10) 0.082(9) 0.110(10) 0.019(7) 0.031(8) 0.028(8)
C63 0.159(15) 0.047(7) 0.180(16) 0.010(8) 0.086(13) 0.015(8)
C64 0.20(2) 0.090(12) 0.27(3) 0.020(14) 0.134(19) 0.039(13)
N5 0.140(10) 0.122(9) 0.032(4) -0.021(5) 0.015(5) -0.042(8)
C65 0.146(15) 0.160(16) 0.087(10) -0.071(11) 0.002(10) 0.000(12)
C69 0.172(17) 0.122(13) 0.103(11) -0.028(10) 0.058(12) 0.005(12)
C70 0.120(15) 0.25(3) 0.159(17) -0.107(18) 0.046(13) 0.012(16)
C71 0.43(5) 0.126(18) 0.20(3) -0.006(17) 0.12(3) 0.05(2)
C73 0.142(15) 0.27(3) 0.042(7) 0.003(12) 0.014(8) -0.026(17)
C74 0.39(4) 0.26(3) 0.101(15) 0.082(19) 0.08(2) 0.02(3)
C77 0.24(2) 0.118(12) 0.039(6) -0.017(7) -0.024(9) -0.062(13)
N6 0.077(6) 0.082(6) 0.047(4) -0.028(4) 0.016(4) -0.023(5)
C81 0.114(11) 0.112(10) 0.069(7) 0.014(7) 0.045(7) -0.008(9)
C85 0.101(10) 0.127(11) 0.078(8) -0.039(8) 0.029(7) -0.049(9)
C89 0.113(12) 0.140(13) 0.083(9) 0.009(9) 0.000(8) -0.042(10)
C93 0.128(13) 0.125(12) 0.080(9) -0.049(8) 0.003(8) 0.027(10)

loop_
_atom_type_symbol
_atom_type_description
_atom_type_scat_dispersion_real
_atom_type_scat_dispersion_imag
_atom_type_scat_source
C C 0.0033 0.0016 'International Tables Vol C Tables 4.2.6.8 and 6.1.1.4'
O O 0.0106 0.0060 'International Tables Vol C Tables 4.2.6.8 and 6.1.1.4'
P P 0.1023 0.0942 'International Tables Vol C Tables 4.2.6.8 and 6.1.1.4'
Zn Zn 0.2839 1.4301 'International Tables Vol C Tables 4.2.6.8 and 6.1.1.4'
Mo Mo -1.6832 0.6857 'International Tables Vol C Tables 4.2.6.8 and 6.1.1.4'
N N 0.0061 0.0033 'International Tables Vol C Tables 4.2.6.8 and 6.1.1.4'
H H 0.0000 0.0000 'International Tables Vol C Tables 4.2.6.8 and 6.1.1.4'

loop_
_geom_angle_atom_site_label_1
_geom_angle_atom_site_label_2
_geom_angle_atom_site_label_3
_geom_angle
_geom_angle_site_symmetry_1
_geom_angle_site_symmetry_3
O1 Mo1 O2 107.5(2) . .
O1 Mo1 O3 104.6(2) . .
O2 Mo1 O3 92.48(17) . .
O1 Mo1 O4 99.66(19) . 3_665
O2 Mo1 O4 86.97(16) . 3_665
O3 Mo1 O4 154.70(17) . 3_665
O1 Mo1 O5 100.1(2) . .
O2 Mo1 O5 152.29(17) . .
O3 Mo1 O5 82.88(17) . .
O4 Mo1 O5 85.93(17) 3_665 .
O1 Mo1 Mo4 99.40(16) . .
O2 Mo1 Mo4 48.04(12) . .
O3 Mo1 Mo4 47.72(12) . .
O4 Mo1 Mo4 134.66(11) 3_665 .
O5 Mo1 Mo4 130.04(13) . .
O6 Mo2 O7 106.7(2) . .
O6 Mo2 O8 105.2(2) . .
O7 Mo2 O8 92.86(17) . .
O6 Mo2 O4 98.1(2) . 3_665
O7 Mo2 O4 86.67(16) . 3_665
O8 Mo2 O4 155.71(18) . 3_665
O6 Mo2 O9 99.8(2) . .
O7 Mo2 O9 153.32(17) . .
O8 Mo2 O9 83.07(17) . .
O4 Mo2 O9 86.52(17) 3_665 .
O6 Mo2 Mo3 99.55(16) . .
O7 Mo2 Mo3 47.98(11) . .
O8 Mo2 Mo3 48.08(12) . .
O4 Mo2 Mo3 134.39(12) 3_665 .
O9 Mo2 Mo3 130.67(12) . .
O10 Mo3 O7 107.0(2) . .
O10 Mo3 O8 105.7(2) . .
O7 Mo3 O8 93.06(17) . .
O10 Mo3 O11 101.4(2) . .
O7 Mo3 O11 84.55(17) . .
O8 Mo3 O11 152.34(18) . .
O10 Mo3 O12 98.6(2) . .
O7 Mo3 O12 153.98(18) . .
O8 Mo3 O12 84.53(18) . .
O11 Mo3 O12 85.75(18) . .
O10 Mo3 Mo2 100.07(18) . .
O7 Mo3 Mo2 48.05(12) . .
O8 Mo3 Mo2 48.21(12) . .
O11 Mo3 Mo2 131.96(12) . .
O12 Mo3 Mo2 132.31(13) . .
O13 Mo4 O3 106.9(2) . .
O13 Mo4 O2 107.7(2) . .
O3 Mo4 O2 92.60(17) . .
O13 Mo4 O14 101.8(2) . .
O3 Mo4 O14 150.67(18) . .
O2 Mo4 O14 84.29(17) . .
O13 Mo4 O15 98.4(2) . .
O3 Mo4 O15 83.82(18) . .
O2 Mo4 O15 153.53(17) . .
O14 Mo4 O15 86.17(18) . .
O13 Mo4 Mo1 101.38(18) . .
O3 Mo4 Mo1 48.09(12) . .
O2 Mo4 Mo1 47.79(12) . .
O14 Mo4 Mo1 131.23(13) . .
O15 Mo4 Mo1 131.47(13) . .
O16 Mo5 O11 104.4(2) . .
O16 Mo5 O17 104.1(2) . .
O11 Mo5 O17 96.9(2) . .
O16 Mo5 O18 102.8(2) . .
O11 Mo5 O18 88.50(18) . .
O17 Mo5 O18 150.24(18) . .
O16 Mo5 O19 102.0(2) . .
O11 Mo5 O19 150.99(18) . .
O17 Mo5 O19 88.1(2) . .
O18 Mo5 O19 74.03(17) . .
O16 Mo5 Mo8 99.79(19) . .
O11 Mo5 Mo8 124.47(13) . .
O17 Mo5 Mo8 124.32(15) . .
O18 Mo5 Mo8 37.19(12) . .
O19 Mo5 Mo8 37.62(12) . .
O30 Mo6 O9 104.3(2) . .
O30 Mo6 O5 104.6(2) . .
O9 Mo6 O5 97.35(19) . .
O30 Mo6 O32 101.5(2) . .
O9 Mo6 O32 150.90(18) . .
O5 Mo6 O32 88.71(19) . .
O30 Mo6 O31 101.5(2) . .
O9 Mo6 O31 88.52(19) . .
O5 Mo6 O31 150.86(19) . .
O32 Mo6 O31 73.42(18) . .
O30 Mo6 Mo7 98.40(17) . .
O9 Mo6 Mo7 124.66(14) . .
O5 Mo6 Mo7 124.58(14) . .
O32 Mo6 Mo7 37.01(13) . .
O31 Mo6 Mo7 37.25(13) . .
O40 Mo7 O39 103.7(2) . .
O40 Mo7 O28 103.8(2) . .
O39 Mo7 O28 96.2(2) . .
O40 Mo7 O32 101.7(2) . .
O39 Mo7 O32 89.6(2) . .
O28 Mo7 O32 151.59(19) . .
O40 Mo7 O31 101.8(2) . .
O39 Mo7 O31 152.25(19) . .
O28 Mo7 O31 88.3(2) . .
O32 Mo7 O31 74.50(18) . .
O40 Mo7 Mo6 98.73(18) . .
O39 Mo7 Mo6 125.91(15) . .
O28 Mo7 Mo6 125.15(16) . .
O32 Mo7 Mo6 37.42(13) . .
O31 Mo7 Mo6 37.94(12) . .
O38 Mo8 O14 104.1(2) . .
O38 Mo8 O23 103.1(2) . .
O14 Mo8 O23 96.7(2) . .
O38 Mo8 O18 102.4(2) . .
O14 Mo8 O18 89.48(18) . .
O23 Mo8 O18 151.41(19) . .
O38 Mo8 O19 101.4(2) . .
O14 Mo8 O19 152.33(19) . .
O23 Mo8 O19 87.9(2) . .
O18 Mo8 O19 74.51(17) . .
O38 Mo8 Mo5 99.13(19) . .
O14 Mo8 Mo5 125.88(14) . .
O23 Mo8 Mo5 124.56(15) . .
O18 Mo8 Mo5 37.54(12) . .
O19 Mo8 Mo5 37.76(13) . .
O20 Mo9 O21 106.0(2) . .
O20 Mo9 O22 105.3(2) . .
O21 Mo9 O22 93.38(18) . .
O20 Mo9 O23 101.0(2) . .
O21 Mo9 O23 152.51(18) . .
O22 Mo9 O23 84.16(19) . .
O20 Mo9 O15 97.9(2) . .
O21 Mo9 O15 83.69(18) . .
O22 Mo9 O15 156.47(18) . .
O23 Mo9 O15 87.77(19) . .
O20 Mo9 Mo12 99.43(19) . .
O21 Mo9 Mo12 47.94(13) . .
O22 Mo9 Mo12 48.49(13) . .
O23 Mo9 Mo12 131.94(14) . .
O15 Mo9 Mo12 131.43(13) . .
O24 Mo10 O25 106.5(3) . .
O24 Mo10 O26 105.8(2) . .
O25 Mo10 O26 92.61(19) . .
O24 Mo10 O17 101.1(2) . .
O25 Mo10 O17 84.7(2) . .
O26 Mo10 O17 152.64(18) . .
O24 Mo10 O12 98.8(2) . .
O25 Mo10 O12 154.49(17) . .
O26 Mo10 O12 83.86(19) . .
O17 Mo10 O12 86.97(19) . .
O24 Mo10 Mo11 99.90(19) . .
O25 Mo10 Mo11 47.98(13) . .
O26 Mo10 Mo11 47.74(14) . .
O17 Mo10 Mo11 132.05(15) . .
O12 Mo10 Mo11 131.23(13) . .
O27 Mo11 O26 106.4(2) . .
O27 Mo11 O25 106.4(2) . .
O26 Mo11 O25 92.76(19) . .
O27 Mo11 O28 100.7(2) . .
O26 Mo11 O28 84.5(2) . .
O25 Mo11 O28 152.37(18) . .
O27 Mo11 O29 97.7(2) . .
O26 Mo11 O29 155.46(18) . .
O25 Mo11 O29 84.4(2) . .
O28 Mo11 O29 86.8(2) . .
O27 Mo11 Mo10 100.4(2) . .
O26 Mo11 Mo10 48.20(13) . .
O25 Mo11 Mo10 47.68(15) . .
O28 Mo11 Mo10 132.05(14) . .
O29 Mo11 Mo10 131.81(13) . .
O37 Mo12 O21 106.5(2) . .
O37 Mo12 O22 106.6(2) . .
O21 Mo12 O22 93.02(19) . .
O37 Mo12 O39 100.7(2) . .
O21 Mo12 O39 84.65(19) . .
O22 Mo12 O39 152.04(19) . .
O37 Mo12 O29 99.2(2) . .
O21 Mo12 O29 153.84(19) . .
O22 Mo12 O29 84.18(19) . .
O39 Mo12 O29 85.83(19) . .
O37 Mo12 Mo9 100.84(19) . .
O21 Mo12 Mo9 48.00(13) . .
O22 Mo12 Mo9 48.05(13) . .
O39 Mo12 Mo9 131.88(13) . .
O29 Mo12 Mo9 131.73(13) . .
O4 Zn1A O18 124.04(17) . .
O4 Zn1A O7 106.87(17) . .
O18 Zn1A O7 108.15(17) . .
O4 Zn1A O2 108.93(16) . .
O18 Zn1A O2 108.66(17) . .
O7 Zn1A O2 96.74(16) . .
O2C Zn2A O31 119.4(2) . .
O2C Zn2A O8 113.7(2) . .
O31 Zn2A O8 109.85(18) . .
O2C Zn2A O26 102.1(2) . .
O31 Zn2A O26 109.74(19) . .
O8 Zn2A O26 99.86(18) . .
O4C Zn3A O32 116.0(2) . .
O4C Zn3A O3 112.2(2) . .
O32 Zn3A O3 112.04(18) . .
O4C Zn3A O21 104.6(2) . .
O32 Zn3A O21 109.50(19) . .
O3 Zn3A O21 101.06(18) . .
O3B Zn4A O19 118.9(2) 2_644 .
O3B Zn4A O22 113.1(2) 2_644 .
O19 Zn4A O22 111.36(18) . .
O3B Zn4A O25 101.1(2) 2_644 .
O19 Zn4A O25 110.45(19) . .
O22 Zn4A O25 99.52(19) . .
O33 P1A O34 111.0(2) . .
O33 P1A O35 108.5(2) . .
O34 P1A O35 108.4(2) . .
O33 P1A O36 109.0(2) . .
O34 P1A O36 109.3(2) . .
O35 P1A O36 110.6(2) . .
Mo1 O2 Mo4 84.17(15) . .
Mo1 O2 Zn1A 138.9(2) . .
Mo4 O2 Zn1A 130.4(2) . .
Mo4 O3 Mo1 84.19(16) . .
Mo4 O3 Zn3A 138.0(2) . .
Mo1 O3 Zn3A 129.1(2) . .
Zn1A O4 Mo2 114.07(19) . 3_665
Zn1A O4 Mo1 116.7(2) . 3_665
Mo2 O4 Mo1 121.2(2) 3_665 3_665
Mo6 O5 Mo1 127.5(2) . .
Mo3 O7 Mo2 83.97(15) . .
Mo3 O7 Zn1A 130.4(2) . .
Mo2 O7 Zn1A 139.6(2) . .
Mo3 O8 Mo2 83.71(16) . .
Mo3 O8 Zn2A 138.0(2) . .
Mo2 O8 Zn2A 130.3(2) . .
Mo6 O9 Mo2 125.7(2) . .
Mo5 O11 Mo3 128.0(2) . .
Mo10 O12 Mo3 121.5(2) . .
Mo8 O14 Mo4 129.1(2) . .
Mo9 O15 Mo4 121.1(2) . .
Mo5 O17 Mo10 127.7(2) . .
Zn1A O18 Mo8 124.4(2) . .
Zn1A O18 Mo5 124.8(2) . .
Mo8 O18 Mo5 105.27(19) . .
Zn4A O19 Mo8 123.9(2) . .
Zn4A O19 Mo5 124.0(2) . .
Mo8 O19 Mo5 104.62(19) . .
Mo12 O21 Mo9 84.05(18) . .
Mo12 O21 Zn3A 130.4(2) . .
Mo9 O21 Zn3A 137.4(2) . .
Mo9 O22 Mo12 83.46(18) . .
Mo9 O22 Zn4A 128.5(2) . .
Mo12 O22 Zn4A 138.2(3) . .
Mo8 O23 Mo9 126.7(2) . .
Mo10 O25 Mo11 84.34(19) . .
Mo10 O25 Zn4A 129.0(2) . .
Mo11 O25 Zn4A 138.8(3) . .
Mo11 O26 Mo10 84.06(19) . .
Mo11 O26 Zn2A 129.4(2) . .
Mo10 O26 Zn2A 138.4(2) . .
Mo7 O28 Mo11 126.8(2) . .
Mo12 O29 Mo11 120.7(2) . .
Zn2A O31 Mo7 124.8(2) . .
Zn2A O31 Mo6 123.4(2) . .
Mo7 O31 Mo6 104.8(2) . .
Zn3A O32 Mo7 125.0(2) . .
Zn3A O32 Mo6 122.6(2) . .
Mo7 O32 Mo6 105.6(2) . .
Mo7 O39 Mo12 128.3(2) . .
O70 Mo13 O42 107.3(2) . .
O70 Mo13 O71 104.7(2) . .
O42 Mo13 O71 92.46(17) . .
O70 Mo13 O41 100.3(2) . 3_575
O42 Mo13 O41 86.59(16) . 3_575
O71 Mo13 O41 154.03(17) . 3_575
O70 Mo13 O51 100.7(2) . .
O42 Mo13 O51 151.93(16) . .
O71 Mo13 O51 82.16(18) . .
O41 Mo13 O51 86.54(17) 3_575 .
O70 Mo13 Mo18 99.29(17) . .
O42 Mo13 Mo18 47.90(12) . .
O71 Mo13 Mo18 47.87(13) . .
O41 Mo13 Mo18 134.10(12) 3_575 .
O51 Mo13 Mo18 129.46(13) . .
O56 Mo14 O43 107.0(2) . .
O56 Mo14 O46 105.0(2) . .
O43 Mo14 O46 92.68(17) . .
O56 Mo14 O41 97.9(2) . 3_575
O43 Mo14 O41 86.35(16) . 3_575
O46 Mo14 O41 156.22(17) . 3_575
O56 Mo14 O47 99.3(2) . .
O43 Mo14 O47 153.47(18) . .
O46 Mo14 O47 83.29(18) . .
O41 Mo14 O47 87.03(17) 3_575 .
O56 Mo14 Mo17 99.77(17) . .
O43 Mo14 Mo17 47.86(12) . .
O46 Mo14 Mo17 47.94(13) . .
O41 Mo14 Mo17 133.99(12) 3_575 .
O47 Mo14 Mo17 130.74(13) . .
O80 Mo15 O52 103.0(2) . .
O80 Mo15 O65 104.1(2) . .
O52 Mo15 O65 96.5(2) . .
O80 Mo15 O45 102.0(2) . .
O52 Mo15 O45 89.35(18) . .
O65 Mo15 O45 151.13(19) . .
O80 Mo15 O50 103.1(2) . .
O52 Mo15 O50 151.55(19) . .
O65 Mo15 O50 88.0(2) . .
O45 Mo15 O50 74.23(17) . .
O80 Mo15 Mo16 99.82(18) . .
O52 Mo15 Mo16 125.58(14) . .
O65 Mo15 Mo16 124.48(15) . .
O45 Mo15 Mo16 37.46(12) . .
O50 Mo15 Mo16 37.59(13) . .
O73 Mo16 O59 104.6(2) . .
O73 Mo16 O72 104.0(2) . .
O59 Mo16 O72 96.5(2) . .
O73 Mo16 O45 101.9(2) . .
O59 Mo16 O45 88.95(18) . .
O72 Mo16 O45 151.21(19) . .
O73 Mo16 O50 101.5(2) . .
O59 Mo16 O50 151.22(19) . .
O72 Mo16 O50 88.7(2) . .
O45 Mo16 O50 73.93(17) . .
O73 Mo16 Mo15 98.78(19) . .
O59 Mo16 Mo15 124.90(13) . .
O72 Mo16 Mo15 125.11(16) . .
O45 Mo16 Mo15 37.14(12) . .
O50 Mo16 Mo15 37.60(12) . .
O63 Mo17 O43 106.4(2) . .
O63 Mo17 O46 105.7(2) . .
O43 Mo17 O46 92.96(17) . .
O63 Mo17 O59 102.1(2) . .
O43 Mo17 O59 84.50(17) . .
O46 Mo17 O59 151.68(18) . .
O63 Mo17 O68 97.6(2) . .
O43 Mo17 O68 155.74(18) . .
O46 Mo17 O68 83.88(18) . .
O59 Mo17 O68 87.01(19) . .
O63 Mo17 Mo14 99.75(18) . .
O43 Mo17 Mo14 47.94(12) . .
O46 Mo17 Mo14 48.16(12) . .
O59 Mo17 Mo14 131.66(12) . .
O68 Mo17 Mo14 131.79(13) . .
O58 Mo18 O71 106.3(2) . .
O58 Mo18 O42 107.5(2) . .
O71 Mo18 O42 93.11(16) . .
O58 Mo18 O52 101.4(2) . .
O71 Mo18 O52 151.59(17) . .
O42 Mo18 O52 84.48(17) . .
O58 Mo18 O61 98.0(2) . .
O71 Mo18 O61 83.90(18) . .
O42 Mo18 O61 154.11(17) . .
O52 Mo18 O61 86.11(18) . .
O58 Mo18 Mo13 100.64(17) . .
O71 Mo18 Mo13 48.30(12) . .
O42 Mo18 Mo13 48.17(11) . .
O52 Mo18 Mo13 131.95(13) . .
O61 Mo18 Mo13 131.84(13) . .
O78 Mo19 O55 105.7(2) . .
O78 Mo19 O54 105.7(2) . .
O55 Mo19 O54 93.28(19) . .
O78 Mo19 O65 100.8(2) . .
O55 Mo19 O65 153.04(18) . .
O54 Mo19 O65 84.1(2) . .
O78 Mo19 O61 98.3(2) . .
O55 Mo19 O61 83.82(18) . .
O54 Mo19 O61 155.59(18) . .
O65 Mo19 O61 87.64(19) . .
O78 Mo19 O64 171.8(2) . .
O55 Mo19 O64 79.25(16) . .
O54 Mo19 O64 80.14(16) . .
O65 Mo19 O64 73.85(16) . .
O61 Mo19 O64 75.50(15) . .
O78 Mo19 Mo22 99.46(19) . .
O55 Mo19 Mo22 47.90(13) . .
O54 Mo19 Mo22 48.46(14) . .
O65 Mo19 Mo22 131.92(14) . .
O61 Mo19 Mo22 131.45(13) . .
O64 Mo19 Mo22 88.68(9) . .
O69 Mo20 O51 104.1(2) . .
O69 Mo20 O47 103.6(2) . .
O51 Mo20 O47 97.6(2) . .
O69 Mo20 O48 101.6(2) . .
O51 Mo20 O48 89.86(19) . .
O47 Mo20 O48 151.09(19) . .
O69 Mo20 O49 101.3(2) . .
O51 Mo20 O49 152.13(19) . .
O47 Mo20 O49 87.39(19) . .
O48 Mo20 O49 73.84(18) . .
O69 Mo20 Mo21 98.64(18) . .
O51 Mo20 Mo21 126.23(15) . .
O47 Mo20 Mo21 123.37(14) . .
O48 Mo20 Mo21 37.58(13) . .
O49 Mo20 Mo21 37.01(13) . .
O79 Mo21 O53 103.9(2) . .
O79 Mo21 O74 103.3(2) . .
O53 Mo21 O74 96.2(2) . .
O79 Mo21 O49 101.3(2) . .
O53 Mo21 O49 151.99(19) . .
O74 Mo21 O49 89.7(2) . .
O79 Mo21 O48 102.1(2) . .
O53 Mo21 O48 88.59(19) . .
O74 Mo21 O48 152.24(19) . .
O49 Mo21 O48 74.29(18) . .
O79 Mo21 Mo20 98.99(19) . .
O53 Mo21 Mo20 124.79(14) . .
O74 Mo21 Mo20 126.22(15) . .
O49 Mo21 Mo20 37.78(12) . .
O48 Mo21 Mo20 37.27(13) . .
O77 Mo22 O55 106.2(2) . .
O77 Mo22 O54 106.5(2) . .
O55 Mo22 O54 93.05(19) . .
O77 Mo22 O53 100.3(2) . .
O55 Mo22 O53 85.00(19) . .
O54 Mo22 O53 152.58(19) . .
O77 Mo22 O67 98.7(2) . .
O55 Mo22 O67 154.65(18) . .
O54 Mo22 O67 84.17(19) . .
O53 Mo22 O67 86.06(19) . .
O77 Mo22 Mo19 100.41(19) . .
O55 Mo22 Mo19 48.04(14) . .
O54 Mo22 Mo19 48.07(13) . .
O53 Mo22 Mo19 132.36(13) . .
O67 Mo22 Mo19 131.86(14) . .
O76 Mo23 O62 106.6(2) . .
O76 Mo23 O60 106.0(2) . .
O62 Mo23 O60 93.0(2) . .
O76 Mo23 O74 101.3(2) . .
O62 Mo23 O74 151.54(18) . .
O60 Mo23 O74 84.3(2) . .
O76 Mo23 O67 99.5(2) . .
O62 Mo23 O67 83.8(2) . .
O60 Mo23 O67 154.15(18) . .
O74 Mo23 O67 86.5(2) . .
O76 Mo23 Mo24 100.04(19) . .
O62 Mo23 Mo24 47.97(14) . .
O60 Mo23 Mo24 48.25(14) . .
O74 Mo23 Mo24 131.73(14) . .
O67 Mo23 Mo24 131.40(14) . .
O75 Mo24 O62 106.1(2) . .
O75 Mo24 O60 106.2(2) . .
O62 Mo24 O60 93.1(2) . .
O75 Mo24 O72 101.0(2) . .
O62 Mo24 O72 83.9(2) . .
O60 Mo24 O72 152.39(18) . .
O75 Mo24 O68 98.3(2) . .
O62 Mo24 O68 155.32(17) . .
O60 Mo24 O68 83.19(19) . .
O72 Mo24 O68 88.2(2) . .
O75 Mo24 Mo23 99.80(19) . .
O62 Mo24 Mo23 48.10(14) . .
O60 Mo24 Mo23 48.16(14) . .
O72 Mo24 Mo23 131.38(15) . .
O68 Mo24 Mo23 131.10(13) . .
O41 Zn1B O45 122.32(18) . .
O41 Zn1B O43 106.49(17) . .
O45 Zn1B O43 108.64(17) . .
O41 Zn1B O42 112.08(17) . .
O45 Zn1B O42 107.57(17) . .
O43 Zn1B O42 96.64(16) . .
O2A Zn2B O49 114.6(2) 4_575 .
O2A Zn2B O46 110.7(2) 4_575 .
O49 Zn2B O46 109.88(18) . .
O2A Zn2B O60 110.1(2) 4_575 .
O49 Zn2B O60 110.66(19) . .
O46 Zn2B O60 99.93(19) . .
O3A Zn3B O48 116.6(2) . .
O3A Zn3B O71 112.2(2) . .
O48 Zn3B O71 110.29(18) . .
O3A Zn3B O55 107.6(2) . .
O48 Zn3B O55 108.12(19) . .
O71 Zn3B O55 100.59(18) . .
O2B Zn4B O50 120.4(2) . .
O2B Zn4B O54 115.3(2) . .
O50 Zn4B O54 108.75(18) . .
O2B Zn4B O62 101.5(2) . .
O50 Zn4B O62 109.55(19) . .
O54 Zn4B O62 98.62(19) . .
O64 P1B O57 111.6(2) . .
O64 P1B O66 108.2(2) . .
O57 P1B O66 108.5(2) . .
O64 P1B O44 109.1(2) . .
O57 P1B O44 108.8(2) . .
O66 P1B O44 110.7(2) . .
Zn1B O41 Mo14 112.09(19) . 3_575
Zn1B O41 Mo13 118.2(2) . 3_575
Mo14 O41 Mo13 121.0(2) 3_575 3_575
Mo18 O42 Mo13 83.93(15) . .
Mo18 O42 Zn1B 130.8(2) . .
Mo13 O42 Zn1B 138.8(2) . .
Mo17 O43 Mo14 84.20(16) . .
Mo17 O43 Zn1B 130.0(2) . .
Mo14 O43 Zn1B 139.5(2) . .
Zn1B O45 Mo15 125.3(2) . .
Zn1B O45 Mo16 123.9(2) . .
Mo15 O45 Mo16 105.40(19) . .
Mo17 O46 Mo14 83.90(16) . .
Mo17 O46 Zn2B 138.5(2) . .
Mo14 O46 Zn2B 129.9(2) . .
Mo20 O47 Mo14 125.5(2) . .
Zn3B O48 Mo20 122.3(2) . .
Zn3B O48 Mo21 125.9(2) . .
Mo20 O48 Mo21 105.1(2) . .
Zn2B O49 Mo21 123.7(2) . .
Zn2B O49 Mo20 124.0(2) . .
Mo21 O49 Mo20 105.2(2) . .
Zn4B O50 Mo16 123.7(2) . .
Zn4B O50 Mo15 125.2(2) . .
Mo16 O50 Mo15 104.8(2) . .
Mo20 O51 Mo13 127.0(2) . .
Mo15 O52 Mo18 128.6(2) . .
Mo21 O53 Mo22 127.2(2) . .
Mo19 O54 Mo22 83.46(18) . .
Mo19 O54 Zn4B 130.1(2) . .
Mo22 O54 Zn4B 138.6(3) . .
Mo22 O55 Mo19 84.06(18) . .
Mo22 O55 Zn3B 130.7(2) . .
Mo19 O55 Zn3B 137.4(2) . .
Mo16 O59 Mo17 128.2(2) . .
Mo23 O60 Mo24 83.6(2) . .
Mo23 O60 Zn2B 129.1(2) . .
Mo24 O60 Zn2B 138.0(2) . .
Mo19 O61 Mo18 120.6(2) . .
Mo24 O62 Mo23 83.93(19) . .
Mo24 O62 Zn4B 129.6(2) . .
Mo23 O62 Zn4B 139.4(3) . .
P1B O64 Mo19 127.6(2) . .
Mo15 O65 Mo19 126.6(2) . .
Mo22 O67 Mo23 122.0(2) . .
Mo24 O68 Mo17 119.1(2) . .
Mo18 O71 Mo13 83.83(16) . .
Mo18 O71 Zn3B 137.8(2) . .
Mo13 O71 Zn3B 130.7(2) . .
Mo16 O72 Mo24 128.0(2) . .
Mo21 O74 Mo23 127.3(2) . .
O1A C1A O2A 127.0(7) . .
O1A C1A C2A 119.7(7) . .
O2A C1A C2A 113.3(7) . .
C3A C2A C7A 117.3(8) . .
C3A C2A C1A 120.3(8) . .
C7A C2A C1A 122.4(8) . .
C2A C3A C4A 121.3(9) . .
C2A C3A H3A 119.4 . .
C4A C3A H3A 119.3 . .
C5A C4A C3A 121.5(10) . .
C5A C4A H4A 119.3 . .
C3A C4A H4A 119.3 . .
C6A C5A C4A 116.8(8) . .
C6A C5A C8A 124.0(8) . .
C4A C5A C8A 119.2(9) . .
C5A C6A C7A 121.2(8) . .
C5A C6A H6A 119.4 . .
C7A C6A H6A 119.4 . .
C2A C7A C6A 121.8(8) . .
C2A C7A H7A 119.1 . .
C6A C7A H7A 119.1 . .
C13A C8A C9A 117.1(8) . .
C13A C8A C5A 122.9(9) . .
C9A C8A C5A 120.0(9) . .
C8A C9A C10A 122.0(10) . .
C8A C9A H9A 119.0 . .
C10A C9A H9A 119.0 . .
C11A C10A C9A 120.4(10) . .
C11A C10A H10A 119.8 . .
C9A C10A H10A 119.8 . .
C10A C11A C12A 118.0(8) . .
C10A C11A C14A 119.1(8) . .
C12A C11A C14A 122.9(8) . .
C11A C12A C13A 120.3(9) . .
C11A C12A H12A 119.8 . .
C13A C12A H12A 119.8 . .
C8A C13A C12A 122.1(10) . .
C8A C13A H13A 118.9 . .
C12A C13A H13A 118.9 . .
O4A C14A O3A 125.8(7) . .
O4A C14A C11A 118.6(8) . .
O3A C14A C11A 115.6(8) . .
C1A O2A Zn2B 115.6(5) . 4_676
C14A O3A Zn3B 114.1(5) . .
O1B C1B O3B 126.1(7) . .
O1B C1B C2B 118.7(7) . .
O3B C1B C2B 115.3(8) . .
C3B C2B C7B 118.0(7) . .
C3B C2B C1B 121.2(8) . .
C7B C2B C1B 120.6(8) . .
C2B C3B C4B 120.7(9) . .
C2B C3B H3B 119.7 . .
C4B C3B H3B 119.7 . .
C5B C4B C3B 121.5(9) . .
C5B C4B H4B 119.2 . .
C3B C4B H4B 119.2 . .
C4B C5B C6B 117.2(8) . .
C4B C5B C8B 120.8(9) . .
C6B C5B C8B 122.0(8) . .
C7B C6B C5B 122.0(9) . .
C7B C6B H6B 119.0 . .
C5B C6B H6B 119.0 . .
C6B C7B C2B 120.5(9) . .
C6B C7B H7B 119.8 . .
C2B C7B H7B 119.8 . .
C13B C8B C9B 116.1(8) . .
C13B C8B C5B 122.9(9) . .
C9B C8B C5B 120.9(9) . .
C8B C9B C10B 121.8(10) . .
C8B C9B H9B 119.1 . .
C10B C9B H9B 119.1 . .
C11B C10B C9B 119.6(10) . .
C11B C10B H10B 120.2 . .
C9B C10B H10B 120.2 . .
C12B C11B C10B 119.8(8) . .
C12B C11B C14B 122.4(9) . .
C10B C11B C14B 117.8(9) . .
C11B C12B C13B 119.7(9) . .
C11B C12B H12B 120.1 . .
C13B C12B H12B 120.1 . .
C8B C13B C12B 122.9(10) . .
C8B C13B H13B 118.5 . .
C12B C13B H13B 118.5 . .
O4B C14B O2B 126.2(8) . .
O4B C14B C11B 117.4(9) . .
O2B C14B C11B 116.3(9) . .
C14B O2B Zn4B 111.3(6) . .
C1B O3B Zn4A 115.2(5) . 2_654
O1C C1C O2C 126.4(7) . .
O1C C1C C2C 117.8(8) . .
O2C C1C C2C 115.8(8) . .
C3C C2C C7C 119.2(8) . .
C3C C2C C1C 118.8(8) . .
C7C C2C C1C 121.9(8) . .
C2C C3C C4C 120.0(10) . .
C2C C3C H3C 120.0 . .
C4C C3C H3C 120.0 . .
C5C C4C C3C 122.3(11) . .
C5C C4C H4C 118.8 . .
C3C C4C H4C 118.8 . .
C4C C5C C6C 117.9(9) . .
C4C C5C C8C 120.6(11) . 4_575
C6C C5C C8C 121.4(11) . 4_575
C5C C6C C7C 120.8(11) . .
C5C C6C H6C 119.6 . .
C7C C6C H6C 119.6 . .
C2C C7C C6C 119.8(10) . .
C2C C7C H7C 120.1 . .
C6C C7C H7C 120.1 . .
C13C C8C C9C 117.8(9) . .
C13C C8C C5C 123.0(9) . 4_676
C9C C8C C5C 118.9(10) . 4_676
C8C C9C C10C 120.1(11) . .
C8C C9C H9C 119.9 . .
C10C C9C H9C 119.9 . .
C11C C10C C9C 120.7(10) . .
C11C C10C H10C 119.6 . .
C9C C10C H10C 119.6 . .
C10C C11C C12C 119.6(8) . .
C10C C11C C14C 119.2(9) . .
C12C C11C C14C 121.1(9) . .
C11C C12C C13C 119.7(9) . .
C11C C12C H12C 120.2 . .
C13C C12C H12C 120.2 . .
C8C C13C C12C 121.9(9) . .
C8C C13C H13C 119.1 . .
C12C C13C H13C 119.1 . .
O3C C14C O4C 126.1(8) . .
O3C C14C C11C 119.5(9) . .
O4C C14C C11C 114.3(8) . .
C1C O2C Zn2A 114.1(5) . .
C14C O4C Zn3A 115.8(5) . .
C9 N1 C13 105.3(10) . .
C9 N1 C1 110.0(9) . .
C13 N1 C1 114.0(10) . .
C9 N1 C5 110.2(10) . .
C13 N1 C5 111.0(10) . .
C1 N1 C5 106.4(8) . .
C2 C1 N1 115.0(9) . .
C2 C1 H1A 108.5 . .
N1 C1 H1A 108.5 . .
C2 C1 H1B 108.5 . .
N1 C1 H1B 108.5 . .
H1A C1 H1B 107.5 . .
C1 C2 C3 106.8(10) . .
C4 C3 C2 113.4(14) . .
C4 C3 H3D 108.9 . .
C2 C3 H3D 108.9 . .
C4 C3 H3E 108.9 . .
C2 C3 H3E 108.9 . .
H3D C3 H3E 107.7 . .
C3 C4 H4D 109.5 . .
C3 C4 H4E 109.5 . .
H4D C4 H4E 109.5 . .
C3 C4 H4F 109.5 . .
H4D C4 H4F 109.5 . .
H4E C4 H4F 109.5 . .
C6 C5 N1 114.7(10) . .
C6 C5 H5A 108.6 . .
N1 C5 H5A 108.6 . .
C6 C5 H5B 108.6 . .
N1 C5 H5B 108.6 . .
H5A C5 H5B 107.6 . .
C7 C6 C5 114.9(13) . .
C7 C6 H6D 108.5 . .
C5 C6 H6D 108.5 . .
C7 C6 H6E 108.5 . .
C5 C6 H6E 108.5 . .
H6D C6 H6E 107.5 . .
C6 C7 C8 109.1(14) . .
C6 C7 H7D 109.9 . .
C8 C7 H7D 109.9 . .
C6 C7 H7E 109.9 . .
C8 C7 H7E 109.9 . .
H7D C7 H7E 108.3 . .
C7 C8 H8A 109.5 . .
C7 C8 H8B 109.5 . .
H8A C8 H8B 109.5 . .
C7 C8 H8C 109.5 . .
H8A C8 H8C 109.5 . .
H8B C8 H8C 109.5 . .
N1 C9 C10 116.8(10) . .
N1 C9 H9D 108.1 . .
C10 C9 H9D 108.1 . .
N1 C9 H9E 108.1 . .
C10 C9 H9E 108.1 . .
H9D C9 H9E 107.3 . .
C11 C10 C9 113.9(12) . .
C11 C10 H10D 108.8 . .
C9 C10 H10D 108.8 . .
C11 C10 H10E 108.8 . .
C9 C10 H10E 108.8 . .
H10D C10 H10E 107.7 . .
C12 C11 C10 115.3(16) . .
C12 C11 H11A 108.4 . .
C10 C11 H11A 108.4 . .
C12 C11 H11B 108.4 . .
C10 C11 H11B 108.4 . .
H11A C11 H11B 107.5 . .
C11 C12 H12D 109.5 . .
C11 C12 H12E 109.5 . .
H12D C12 H12E 109.5 . .
C11 C12 H12F 109.5 . .
H12D C12 H12F 109.5 . .
H12E C12 H12F 109.5 . .
C14 C13 N1 114.8(13) . .
C14 C13 H13D 108.6 . .
N1 C13 H13D 108.6 . .
C14 C13 H13E 108.6 . .
N1 C13 H13E 108.6 . .
H13D C13 H13E 107.5 . .
C13 C14 C15 107.1(17) . .
C13 C14 H14A 110.3 . .
C15 C14 H14A 110.3 . .
C13 C14 H14B 110.3 . .
C15 C14 H14B 110.3 . .
H14A C14 H14B 108.6 . .
C16 C15 C14 107(2) . .
C16 C15 H15A 110.4 . .
C14 C15 H15A 110.4 . .
C16 C15 H15B 110.4 . .
C14 C15 H15B 110.4 . .
H15A C15 H15B 108.6 . .
C15 C16 H16A 109.5 . .
C15 C16 H16B 109.5 . .
H16A C16 H16B 109.5 . .
C15 C16 H16C 109.5 . .
H16A C16 H16C 109.5 . .
H16B C16 H16C 109.5 . .
C29 N2 C17 110.9(10) . .
C29 N2 C21 107.8(9) . .
C17 N2 C21 110.8(11) . .
C29 N2 C25 111.3(11) . .
C17 N2 C25 105.9(9) . .
C21 N2 C25 110.3(10) . .
C18 C17 N2 115.2(9) . .
C18 C17 H17A 108.5 . .
N2 C17 H17A 108.5 . .
C18 C17 H17B 108.5 . .
N2 C17 H17B 108.5 . .
H17A C17 H17B 107.5 . .
C19 C18 C17 113.7(13) . .
C19 C18 H18A 108.8 . .
C17 C18 H18A 108.8 . .
C19 C18 H18B 108.8 . .
C17 C18 H18B 108.8 . .
H18A C18 H18B 107.7 . .
C18 C19 C20 115(2) . .
C18 C19 H19A 108.6 . .
C20 C19 H19A 108.6 . .
C18 C19 H19B 108.6 . .
C20 C19 H19B 108.6 . .
H19A C19 H19B 107.6 . .
C19 C20 H20A 109.5 . .
C19 C20 H20B 109.5 . .
H20A C20 H20B 109.5 . .
C19 C20 H20C 109.5 . .
H20A C20 H20C 109.5 . .
H20B C20 H20C 109.5 . .
N2 C21 C22 117.2(11) . .
N2 C21 H21A 108.0 . .
C22 C21 H21A 108.0 . .
N2 C21 H21B 108.0 . .
C22 C21 H21B 108.0 . .
H21A C21 H21B 107.2 . .
C23 C22 C21 113.2(15) . .
C23 C22 H22A 108.9 . .
C21 C22 H22A 108.9 . .
C23 C22 H22B 108.9 . .
C21 C22 H22B 108.9 . .
H22A C22 H22B 107.7 . .
C24 C23 C22 116.6(19) . .
C24 C23 H23A 108.1 . .
C22 C23 H23A 108.2 . .
C24 C23 H23B 108.2 . .
C22 C23 H23B 108.1 . .
H23A C23 H23B 107.3 . .
C23 C24 H24A 109.5 . .
C23 C24 H24B 109.5 . .
H24A C24 H24B 109.5 . .
C23 C24 H24C 109.5 . .
H24A C24 H24C 109.5 . .
H24B C24 H24C 109.5 . .
N2 C25 C26 115.8(11) . .
N2 C25 H25A 108.3 . .
C26 C25 H25A 108.3 . .
N2 C25 H25B 108.3 . .
C26 C25 H25B 108.3 . .
H25A C25 H25B 107.4 . .
C25 C26 C27 104.5(14) . .
C25 C26 H26A 110.8 . .
C27 C26 H26A 110.8 . .
C25 C26 H26B 110.8 . .
C27 C26 H26B 110.8 . .
H26A C26 H26B 108.9 . .
C28 C27 C26 111.4(18) . .
C28 C27 H27A 109.3 . .
C26 C27 H27A 109.3 . .
C28 C27 H27B 109.3 . .
C26 C27 H27B 109.3 . .
H27A C27 H27B 108.0 . .
C27 C28 H28A 109.5 . .
C27 C28 H28B 109.5 . .
H28A C28 H28B 109.5 . .
C27 C28 H28C 109.5 . .
H28A C28 H28C 109.5 . .
H28B C28 H28C 109.5 . .
N2 C29 C30 116.7(11) . .
N2 C29 H29A 108.1 . .
C30 C29 H29A 108.1 . .
N2 C29 H29B 108.1 . .
C30 C29 H29B 108.1 . .
H29A C29 H29B 107.3 . .
C31 C30 C29 109.9(14) . .
C31 C30 H30A 109.7 . .
C29 C30 H30A 109.7 . .
C31 C30 H30B 109.7 . .
C29 C30 H30B 109.7 . .
H30A C30 H30B 108.2 . .
C32 C31 C30 119(2) . .
C32 C31 H31A 107.6 . .
C30 C31 H31A 107.6 . .
C32 C31 H31B 107.6 . .
C30 C31 H31B 107.6 . .
H31A C31 H31B 107.0 . .
C31 C32 H32A 109.5 . .
C31 C32 H32B 109.5 . .
H32A C32 H32B 109.5 . .
C31 C32 H32C 109.5 . .
H32A C32 H32C 109.5 . .
H32B C32 H32C 109.5 . .
C33 N3 C45 112.5(9) . .
C33 N3 C41 105.3(9) . .
C45 N3 C41 111.9(10) . .
C33 N3 C37 111.2(9) . .
C45 N3 C37 104.1(9) . .
C41 N3 C37 111.9(9) . .
C34 C33 N3 116.5(10) . .
C34 C33 H33A 108.2 . .
N3 C33 H33A 108.2 . .
C34 C33 H33B 108.2 . .
N3 C33 H33B 108.2 . .
H33A C33 H33B 107.3 . .
C33 C34 C35 108.2(13) . .
C33 C34 H34A 110.1 . .
C35 C34 H34A 110.1 . .
C33 C34 H34B 110.1 . .
C35 C34 H34B 110.1 . .
H34A C34 H34B 108.4 . .
C36 C35 C34 109.4(17) . .
C36 C35 H35A 109.8 . .
C34 C35 H35A 109.8 . .
C36 C35 H35B 109.8 . .
C34 C35 H35B 109.8 . .
H35A C35 H35B 108.2 . .
C35 C36 H36A 109.5 . .
C35 C36 H36B 109.5 . .
H36A C36 H36B 109.5 . .
C35 C36 H36C 109.5 . .
H36A C36 H36C 109.5 . .
H36B C36 H36C 109.5 . .
C38 C37 N3 115.3(10) . .
C38 C37 H37A 108.5 . .
N3 C37 H37A 108.5 . .
C38 C37 H37B 108.5 . .
N3 C37 H37B 108.5 . .
H37A C37 H37B 107.5 . .
C37 C38 C39 113.7(12) . .
C37 C38 H38A 108.8 . .
C39 C38 H38A 108.8 . .
C37 C38 H38B 108.8 . .
C39 C38 H38B 108.8 . .
H38A C38 H38B 107.7 . .
C40 C39 C38 117.3(16) . .
C40 C39 H39A 108.0 . .
C38 C39 H39A 108.0 . .
C40 C39 H39B 108.0 . .
C38 C39 H39B 108.0 . .
H39A C39 H39B 107.2 . .
C39 C40 H40A 109.5 . .
C39 C40 H40B 109.5 . .
H40A C40 H40B 109.5 . .
C39 C40 H40C 109.5 . .
H40A C40 H40C 109.5 . .
H40B C40 H40C 109.5 . .
C42 C41 N3 114.6(11) . .
C42 C41 H41A 108.6 . .
N3 C41 H41A 108.6 . .
C42 C41 H41B 108.6 . .
N3 C41 H41B 108.6 . .
H41A C41 H41B 107.6 . .
C41 C42 C43 102.4(15) . .
C41 C42 H42A 111.3 . .
C43 C42 H42A 111.3 . .
C41 C42 H42B 111.3 . .
C43 C42 H42B 111.3 . .
H42A C42 H42B 109.2 . .
C44 C43 C42 109(2) . .
C44 C43 H43A 109.7 . .
C42 C43 H43A 109.9 . .
C44 C43 H43B 110.1 . .
C42 C43 H43B 109.9 . .
H43A C43 H43B 108.3 . .
C43 C44 H44A 109.3 . .
C43 C44 H44B 109.5 . .
H44A C44 H44B 109.5 . .
C43 C44 H44C 109.6 . .
H44A C44 H44C 109.5 . .
H44B C44 H44C 109.5 . .
C46 C45 N3 117.9(11) . .
C46 C45 H45A 107.8 . .
N3 C45 H45A 107.8 . .
C46 C45 H45B 107.8 . .
N3 C45 H45B 107.8 . .
H45A C45 H45B 107.2 . .
C45 C46 C47 102.3(17) . .
C45 C46 H46A 111.3 . .
C47 C46 H46A 111.3 . .
C45 C46 H46B 111.3 . .
C47 C46 H46B 111.3 . .
H46A C46 H46B 109.2 . .
C48 C47 C46 98(2) . .
C48 C47 H47A 112.1 . .
C46 C47 H47A 112.1 . .
C48 C47 H47B 112.1 . .
C46 C47 H47B 112.1 . .
H47A C47 H47B 109.8 . .
C47 C48 H48A 109.5 . .
C47 C48 H48B 109.5 . .
H48A C48 H48B 109.5 . .
C47 C48 H48C 109.5 . .
H48A C48 H48C 109.5 . .
H48B C48 H48C 109.5 . .
C53 N4 C61 111.4(8) . .
C53 N4 C57 107.1(7) . .
C61 N4 C57 111.1(8) . .
C53 N4 C49 110.6(9) . .
C61 N4 C49 106.3(7) . .
C57 N4 C49 110.4(8) . .
C50 C49 N4 115.7(8) . .
C50 C49 H49A 108.4 . .
N4 C49 H49A 108.4 . .
C50 C49 H49B 108.4 . .
N4 C49 H49B 108.4 . .
H49A C49 H49B 107.4 . .
C49 C50 C51 111.5(10) . .
C49 C50 H50A 109.3 . .
C51 C50 H50A 109.3 . .
C49 C50 H50B 109.3 . .
C51 C50 H50B 109.3 . .
H50A C50 H50B 108.0 . .
C52 C51 C50 112.7(15) . .
C52 C51 H51A 109.1 . .
C50 C51 H51A 109.1 . .
C52 C51 H51B 109.1 . .
C50 C51 H51B 109.1 . .
H51A C51 H51B 107.8 . .
C51 C52 H52A 109.5 . .
C51 C52 H52B 109.5 . .
H52A C52 H52B 109.5 . .
C51 C52 H52C 109.5 . .
H52A C52 H52C 109.5 . .
H52B C52 H52C 109.5 . .
C54 C53 N4 116.5(8) . .
C54 C53 H53A 108.2 . .
N4 C53 H53A 108.2 . .
C54 C53 H53B 108.2 . .
N4 C53 H53B 108.2 . .
H53A C53 H53B 107.3 . .
C53 C54 C55 112.7(9) . .
C53 C54 H54A 109.0 . .
C55 C54 H54A 109.0 . .
C53 C54 H54B 109.0 . .
C55 C54 H54B 109.0 . .
H54A C54 H54B 107.8 . .
C56 C55 C54 112.2(11) . .
C56 C55 H55A 109.2 . .
C54 C55 H55A 109.2 . .
C56 C55 H55B 109.2 . .
C54 C55 H55B 109.2 . .
H55A C55 H55B 107.9 . .
C55 C56 H56A 109.5 . .
C55 C56 H56B 109.5 . .
H56A C56 H56B 109.5 . .
C55 C56 H56C 109.5 . .
H56A C56 H56C 109.5 . .
H56B C56 H56C 109.5 . .
N4 C57 C58 116.6(8) . .
N4 C57 H57A 108.1 . .
C58 C57 H57A 108.1 . .
N4 C57 H57B 108.1 . .
C58 C57 H57B 108.1 . .
H57A C57 H57B 107.3 . .
C59 C58 C57 110.6(11) . .
C59 C58 H58A 109.5 . .
C57 C58 H58A 109.5 . .
C59 C58 H58B 109.5 . .
C57 C58 H58B 109.5 . .
H58A C58 H58B 108.1 . .
C60 C59 C58 114.8(15) . .
C60 C59 H59A 108.6 . .
C58 C59 H59A 108.6 . .
C60 C59 H59B 108.6 . .
C58 C59 H59B 108.6 . .
H59A C59 H59B 107.5 . .
C59 C60 H60A 109.5 . .
C59 C60 H60B 109.5 . .
H60A C60 H60B 109.5 . .
C59 C60 H60C 109.5 . .
H60A C60 H60C 109.5 . .
H60B C60 H60C 109.5 . .
C62 C61 N4 116.6(9) . .
C62 C61 H61A 108.1 . .
N4 C61 H61A 108.1 . .
C62 C61 H61B 108.1 . .
N4 C61 H61B 108.1 . .
H61A C61 H61B 107.3 . .
C61 C62 C63 108.6(11) . .
C61 C62 H62A 110.0 . .
C63 C62 H62A 110.0 . .
C61 C62 H62B 110.0 . .
C63 C62 H62B 110.0 . .
H62A C62 H62B 108.3 . .
C64 C63 C62 112.6(16) . .
C64 C63 H63A 109.1 . .
C62 C63 H63A 109.1 . .
C64 C63 H63B 109.1 . .
C62 C63 H63B 109.1 . .
H63A C63 H63B 107.8 . .
C63 C64 H64A 109.5 . .
C63 C64 H64B 109.5 . .
H64A C64 H64B 109.5 . .
C63 C64 H64C 109.5 . .
H64A C64 H64C 109.5 . .
H64B C64 H64C 109.5 . .
C65 N5 C77 117.7(13) . .
C65 N5 C73 107.3(12) . .
C77 N5 C73 110.3(11) . .
C65 N5 C69 109.7(12) . .
C77 N5 C69 102.1(11) . .
C73 N5 C69 109.6(13) . .
N5 C65 C66 113.8(14) . .
N5 C65 H65A 108.8 . .
C66 C65 H65A 108.8 . .
N5 C65 H65B 108.8 . .
C66 C65 H65B 108.8 . .
H65A C65 H65B 107.7 . .
C67 C66 C65 102(2) . .
C67 C66 H66A 111.4 . .
C65 C66 H66A 111.4 . .
C67 C66 H66B 111.4 . .
C65 C66 H66B 111.4 . .
H66A C66 H66B 109.3 . .
C68 C67 C66 108(2) . .
C68 C67 H67A 110.0 . .
C66 C67 H67A 110.0 . .
C68 C67 H67B 110.0 . .
C66 C67 H67B 110.0 . .
H67A C67 H67B 108.4 . .
C67 C68 H68A 109.5 . .
C67 C68 H68B 109.5 . .
H68A C68 H68B 109.5 . .
C67 C68 H68C 109.5 . .
H68A C68 H68C 109.5 . .
H68B C68 H68C 109.5 . .
C70 C69 N5 114.4(11) . .
C70 C69 H69A 108.6 . .
N5 C69 H69A 108.6 . .
C70 C69 H69B 108.7 . .
N5 C69 H69B 108.7 . .
H69A C69 H69B 107.6 . .
C69 C70 C71 115.2(16) . .
C69 C70 H70A 108.5 . .
C71 C70 H70A 108.5 . .
C69 C70 H70B 108.5 . .
C71 C70 H70B 108.5 . .
H70A C70 H70B 107.5 . .
C72 C71 C70 98(2) . .
C72 C71 H71A 112.2 . .
C70 C71 H71A 112.2 . .
C72 C71 H71B 112.2 . .
C70 C71 H71B 112.2 . .
H71A C71 H71B 109.8 . .
C71 C72 H72A 109.5 . .
C71 C72 H72B 109.5 . .
H72A C72 H72B 109.5 . .
C71 C72 H72C 109.5 . .
H72A C72 H72C 109.5 . .
H72B C72 H72C 109.5 . .
N5 C73 C74 113.1(14) . .
N5 C73 H73A 109.0 . .
C74 C73 H73A 108.9 . .
N5 C73 H73B 109.0 . .
C74 C73 H73B 109.0 . .
H73A C73 H73B 107.8 . .
C75 C74 C73 103(2) . .
C75 C74 H74A 111.2 . .
C73 C74 H74A 111.2 . .
C75 C74 H74B 111.2 . .
C73 C74 H74B 111.2 . .
H74A C74 H74B 109.1 . .
C76 C75 C74 121(3) . .
C76 C75 H75A 107.2 . .
C74 C75 H75A 107.2 . .
C76 C75 H75B 107.2 . .
C74 C75 H75B 107.2 . .
H75A C75 H75B 106.8 . .
C75 C76 H76A 109.5 . .
C75 C76 H76B 109.5 . .
H76A C76 H76B 109.5 . .
C75 C76 H76C 109.5 . .
H76A C76 H76C 109.5 . .
H76B C76 H76C 109.5 . .
N5 C77 C78 105.5(14) . .
N5 C77 H77A 110.6 . .
C78 C77 H77A 110.6 . .
N5 C77 H77B 110.6 . .
C78 C77 H77B 110.6 . .
H77A C77 H77B 108.8 . .
C79 C78 C77 95(2) . .
C79 C78 H78A 112.8 . .
C77 C78 H78A 112.8 . .
C79 C78 H78B 112.8 . .
C77 C78 H78B 112.8 . .
H78A C78 H78B 110.3 . .
C80 C79 C78 108(3) . .
C80 C79 H79A 110.1 . .
C78 C79 H79A 110.1 . .
C80 C79 H79B 110.1 . .
C78 C79 H79B 110.1 . .
H79A C79 H79B 108.4 . .
C79 C80 H80A 109.5 . .
C79 C80 H80B 109.5 . .
H80A C80 H80B 109.5 . .
C79 C80 H80C 109.5 . .
H80A C80 H80C 109.5 . .
H80B C80 H80C 109.5 . .
C81 N6 C85 112.1(10) . .
C81 N6 C89 114.7(10) . .
C85 N6 C89 103.8(8) . .
C81 N6 C93 103.9(8) . .
C85 N6 C93 114.0(10) . .
C89 N6 C93 108.7(9) . .
C82 C81 N6 114.5(11) . .
C82 C81 H81A 108.6 . .
N6 C81 H81A 108.6 . .
C82 C81 H81B 108.6 . .
N6 C81 H81B 108.6 . .
H81A C81 H81B 107.6 . .
C81 C82 C83 110.8(16) . .
C81 C82 H82A 109.5 . .
C83 C82 H82A 109.5 . .
C81 C82 H82B 109.5 . .
C83 C82 H82B 109.5 . .
H82A C82 H82B 108.1 . .
C84 C83 C82 111.1(18) . .
C84 C83 H83A 109.4 . .
C82 C83 H83A 109.4 . .
C84 C83 H83B 109.4 . .
C82 C83 H83B 109.4 . .
H83A C83 H83B 108.0 . .
C83 C84 H84A 109.5 . .
C83 C84 H84B 109.5 . .
H84A C84 H84B 109.5 . .
C83 C84 H84C 109.5 . .
H84A C84 H84C 109.5 . .
H84B C84 H84C 109.5 . .
C86 C85 N6 118.6(11) . .
C86 C85 H85A 107.7 . .
N6 C85 H85A 107.7 . .
C86 C85 H85B 107.7 . .
N6 C85 H85B 107.7 . .
H85A C85 H85B 107.1 . .
C85 C86 C87 116.0(15) . .
C85 C86 H86A 108.3 . .
C87 C86 H86A 108.3 . .
C85 C86 H86B 108.3 . .
C87 C86 H86B 108.3 . .
H86A C86 H86B 107.4 . .
C88 C87 C86 100.0(16) . .
C88 C87 H87A 111.8 . .
C86 C87 H87A 111.8 . .
C88 C87 H87B 111.8 . .
C86 C87 H87B 111.8 . .
H87A C87 H87B 109.5 . .
C87 C88 H88A 109.5 . .
C87 C88 H88B 109.5 . .
H88A C88 H88B 109.5 . .
C87 C88 H88C 109.5 . .
H88A C88 H88C 109.5 . .
H88B C88 H88C 109.5 . .
N6 C89 C90 113.2(11) . .
N6 C89 H89A 108.9 . .
C90 C89 H89A 108.9 . .
N6 C89 H89B 108.9 . .
C90 C89 H89B 108.9 . .
H89A C89 H89B 107.8 . .
C89 C90 C91 114.7(15) . .
C89 C90 H90A 108.6 . .
C91 C90 H90A 108.6 . .
C89 C90 H90B 108.6 . .
C91 C90 H90B 108.6 . .
H90A C90 H90B 107.6 . .
C92 C91 C90 102.0(17) . .
C92 C91 H91A 111.4 . .
C90 C91 H91A 111.4 . .
C92 C91 H91B 111.4 . .
C90 C91 H91B 111.4 . .
H91A C91 H91B 109.2 . .
C91 C92 H92A 109.5 . .
C91 C92 H92B 109.5 . .
H92A C92 H92B 109.5 . .
C91 C92 H92C 109.5 . .
H92A C92 H92C 109.5 . .
H92B C92 H92C 109.5 . .
C94 C93 N6 121.0(14) . .
C94 C93 H93A 107.1 . .
N6 C93 H93A 107.1 . .
C94 C93 H93B 107.1 . .
N6 C93 H93B 107.1 . .
H93A C93 H93B 106.8 . .
C93 C94 C95 121(2) . .
C93 C94 H94A 107.1 . .
C95 C94 H94A 107.1 . .
C93 C94 H94B 107.1 . .
C95 C94 H94B 107.1 . .
H94A C94 H94B 106.8 . .
C96 C95 C94 86.2(19) . .
C96 C95 H95A 114.3 . .
C94 C95 H95A 114.3 . .
C96 C95 H95B 114.3 . .
C94 C95 H95B 114.3 . .
H95A C95 H95B 111.4 . .
C95 C96 H96A 109.5 . .
C95 C96 H96B 109.5 . .
H96A C96 H96B 109.5 . .
C95 C96 H96C 109.5 . .
H96A C96 H96C 109.5 . .
H96B C96 H96C 109.5 . .

loop_
_geom_bond_atom_site_label_1
_geom_bond_atom_site_label_2
_geom_bond_distance
_geom_bond_site_symmetry_2
Mo1 O1 1.670(4) .
Mo1 O2 1.953(4) .
Mo1 O3 1.962(4) .
Mo1 O4 2.010(4) 3_665
Mo1 O5 2.020(4) .
Mo1 Mo4 2.6224(8) .
Mo2 O6 1.670(5) .
Mo2 O7 1.952(4) .
Mo2 O8 1.958(4) .
Mo2 O4 2.006(4) 3_665
Mo2 O9 2.024(4) .
Mo2 Mo3 2.6106(8) .
Mo3 O10 1.662(5) .
Mo3 O7 1.950(4) .
Mo3 O8 1.954(4) .
Mo3 O11 2.009(4) .
Mo3 O12 2.065(4) .
Mo4 O13 1.665(5) .
Mo4 O3 1.950(4) .
Mo4 O2 1.960(4) .
Mo4 O14 2.005(4) .
Mo4 O15 2.075(5) .
Mo5 O16 1.682(4) .
Mo5 O11 1.814(5) .
Mo5 O17 1.829(4) .
Mo5 O18 2.018(4) .
Mo5 O19 2.022(5) .
Mo5 Mo8 3.1951(8) .
Mo6 O30 1.687(4) .
Mo6 O9 1.815(4) .
Mo6 O5 1.816(4) .
Mo6 O32 2.013(4) .
Mo6 O31 2.030(4) .
Mo6 Mo7 3.1920(8) .
Mo7 O40 1.687(5) .
Mo7 O39 1.821(5) .
Mo7 O28 1.825(5) .
Mo7 O32 1.995(4) .
Mo7 O31 1.999(5) .
Mo8 O38 1.680(5) .
Mo8 O14 1.809(4) .
Mo8 O23 1.833(5) .
Mo8 O18 2.002(4) .
Mo8 O19 2.016(4) .
Mo9 O20 1.667(5) .
Mo9 O21 1.952(5) .
Mo9 O22 1.955(5) .
Mo9 O23 2.002(5) .
Mo9 O15 2.073(5) .
Mo9 Mo12 2.6120(9) .
Mo10 O24 1.665(5) .
Mo10 O25 1.941(5) .
Mo10 O26 1.958(5) .
Mo10 O17 1.990(5) .
Mo10 O12 2.052(5) .
Mo10 Mo11 2.6123(9) .
Mo11 O27 1.665(5) .
Mo11 O26 1.944(5) .
Mo11 O25 1.950(5) .
Mo11 O28 2.003(5) .
Mo11 O29 2.068(5) .
Mo12 O37 1.671(5) .
Mo12 O21 1.950(4) .
Mo12 O22 1.969(4) .
Mo12 O39 1.996(5) .
Mo12 O29 2.062(5) .
Zn1A O4 1.953(4) .
Zn1A O18 1.957(4) .
Zn1A O7 1.976(4) .
Zn1A O2 1.986(4) .
Zn2A O2C 1.927(5) .
Zn2A O31 1.946(4) .
Zn2A O8 1.975(4) .
Zn2A O26 1.985(5) .
Zn3A O4C 1.904(5) .
Zn3A O32 1.937(5) .
Zn3A O3 1.963(4) .
Zn3A O21 1.986(5) .
Zn4A O3B 1.922(5) 2_644
Zn4A O19 1.945(4) .
Zn4A O22 1.976(5) .
Zn4A O25 1.983(5) .
P1A O33 1.552(4) .
P1A O34 1.555(4) .
P1A O35 1.557(4) .
P1A O36 1.560(4) .
O4 Mo2 2.006(4) 3_665
O4 Mo1 2.010(4) 3_665
Mo13 O70 1.662(4) .
Mo13 O42 1.960(4) .
Mo13 O71 1.964(4) .
Mo13 O41 2.015(4) 3_575
Mo13 O51 2.023(4) .
Mo13 Mo18 2.6159(8) .
Mo14 O56 1.669(5) .
Mo14 O43 1.950(4) .
Mo14 O46 1.957(4) .
Mo14 O41 2.007(4) 3_575
Mo14 O47 2.024(4) .
Mo14 Mo17 2.6126(8) .
Mo15 O80 1.684(5) .
Mo15 O52 1.805(4) .
Mo15 O65 1.835(5) .
Mo15 O45 1.999(4) .
Mo15 O50 2.015(4) .
Mo15 Mo16 3.1925(8) .
Mo16 O73 1.679(5) .
Mo16 O59 1.820(5) .
Mo16 O72 1.828(5) .
Mo16 O45 2.014(4) .
Mo16 O50 2.014(5) .
Mo17 O63 1.670(5) .
Mo17 O43 1.947(4) .
Mo17 O46 1.951(4) .
Mo17 O59 1.997(5) .
Mo17 O68 2.089(4) .
Mo18 O58 1.662(4) .
Mo18 O71 1.951(4) .
Mo18 O42 1.952(4) .
Mo18 O52 2.008(4) .
Mo18 O61 2.082(5) .
Mo19 O78 1.669(5) .
Mo19 O55 1.952(5) .
Mo19 O54 1.955(5) .
Mo19 O65 1.998(5) .
Mo19 O61 2.062(4) .
Mo19 O64 2.518(4) .
Mo19 Mo22 2.6103(9) .
Mo20 O69 1.670(5) .
Mo20 O51 1.806(4) .
Mo20 O47 1.821(4) .
Mo20 O48 2.002(5) .
Mo20 O49 2.026(4) .
Mo20 Mo21 3.1910(8) .
Mo21 O79 1.694(5) .
Mo21 O53 1.827(5) .
Mo21 O74 1.834(5) .
Mo21 O49 1.990(5) .
Mo21 O48 2.016(4) .
Mo22 O77 1.674(5) .
Mo22 O55 1.947(4) .
Mo22 O54 1.967(5) .
Mo22 O53 1.996(5) .
Mo22 O67 2.056(5) .
Mo23 O76 1.675(5) .
Mo23 O62 1.950(5) .
Mo23 O60 1.953(5) .
Mo23 O74 1.995(5) .
Mo23 O67 2.059(5) .
Mo23 Mo24 2.6052(9) .
Mo24 O75 1.664(5) .
Mo24 O62 1.946(5) .
Mo24 O60 1.956(5) .
Mo24 O72 1.991(5) .
Mo24 O68 2.077(5) .
Zn1B O41 1.951(4) .
Zn1B O45 1.960(4) .
Zn1B O43 1.983(4) .
Zn1B O42 1.992(4) .
Zn2B O2A 1.908(5) 4_575
Zn2B O49 1.951(4) .
Zn2B O46 1.964(4) .
Zn2B O60 1.990(5) .
Zn3B O3A 1.924(5) .
Zn3B O48 1.952(4) .
Zn3B O71 1.975(4) .
Zn3B O55 1.990(5) .
Zn4B O2B 1.937(5) .
Zn4B O50 1.947(5) .
Zn4B O54 1.979(5) .
Zn4B O62 2.002(5) .
P1B O64 1.551(4) .
P1B O57 1.556(4) .
P1B O66 1.556(4) .
P1B O44 1.558(4) .
O41 Mo14 2.007(4) 3_575
O41 Mo13 2.015(4) 3_575
C1A O1A 1.218(10) .
C1A O2A 1.283(9) .
C1A C2A 1.520(10) .
C2A C3A 1.349(13) .
C2A C7A 1.355(11) .
C3A C4A 1.397(12) .
C3A H3A 0.9300 .
C4A C5A 1.367(13) .
C4A H4A 0.9300 .
C5A C6A 1.359(12) .
C5A C8A 1.498(11) .
C6A C7A 1.392(11) .
C6A H6A 0.9300 .
C7A H7A 0.9300 .
C8A C13A 1.341(13) .
C8A C9A 1.342(13) .
C9A C10A 1.402(12) .
C9A H9A 0.9300 .
C10A C11A 1.352(12) .
C10A H10A 0.9300 .
C11A C12A 1.355(13) .
C11A C14A 1.519(10) .
C12A C13A 1.398(12) .
C12A H12A 0.9300 .
C13A H13A 0.9300 .
C14A O4A 1.215(10) .
C14A O3A 1.266(10) .
O2A Zn2B 1.908(5) 4_676
C1B O1B 1.232(10) .
C1B O3B 1.297(10) .
C1B C2B 1.501(10) .
C2B C3B 1.370(12) .
C2B C7B 1.378(12) .
C3B C4B 1.386(11) .
C3B H3B 0.9300 .
C4B C5B 1.366(13) .
C4B H4B 0.9300 .
C5B C6B 1.373(13) .
C5B C8B 1.487(11) .
C6B C7B 1.371(11) .
C6B H6B 0.9300 .
C7B H7B 0.9300 .
C8B C13B 1.361(13) .
C8B C9B 1.377(14) .
C9B C10B 1.392(13) .
C9B H9B 0.9300 .
C10B C11B 1.363(14) .
C10B H10B 0.9300 .
C11B C12B 1.348(13) .
C11B C14B 1.523(11) .
C12B C13B 1.385(12) .
C12B H12B 0.9300 .
C13B H13B 0.9300 .
C14B O4B 1.231(11) .
C14B O2B 1.280(11) .
O3B Zn4A 1.922(5) 2_654
C1C O1C 1.215(10) .
C1C O2C 1.275(10) .
C1C C2C 1.503(10) .
C2C C3C 1.341(13) .
C2C C7C 1.380(13) .
C3C C4C 1.392(12) .
C3C H3C 0.9300 .
C4C C5C 1.346(15) .
C4C H4C 0.9300 .
C5C C6C 1.366(15) .
C5C C8C 1.487(12) 4_575
C6C C7C 1.398(12) .
C6C H6C 0.9300 .
C7C H7C 0.9300 .
C8C C13C 1.367(14) .
C8C C9C 1.382(14) .
C8C C5C 1.487(12) 4_676
C9C C10C 1.394(13) .
C9C H9C 0.9300 .
C10C C11C 1.351(14) .
C10C H10C 0.9300 .
C11C C12C 1.367(12) .
C11C C14C 1.511(11) .
C12C C13C 1.380(12) .
C12C H12C 0.9300 .
C13C H13C 0.9300 .
C14C O3C 1.222(10) .
C14C O4C 1.269(10) .
N1 C9 1.491(15) .
N1 C13 1.519(16) .
N1 C1 1.520(13) .
N1 C5 1.532(14) .
C1 C2 1.506(15) .
C1 H1A 0.9700 .
C1 H1B 0.9700 .
C2 C3 1.523(17) .
C3 C4 1.428(19) .
C3 H3D 0.9700 .
C3 H3E 0.9700 .
C4 H4D 0.9600 .
C4 H4E 0.9600 .
C4 H4F 0.9600 .
C5 C6 1.485(16) .
C5 H5A 0.9700 .
C5 H5B 0.9700 .
C6 C7 1.453(18) .
C6 H6D 0.9700 .
C6 H6E 0.9700 .
C7 C8 1.478(15) .
C7 H7D 0.9700 .
C7 H7E 0.9700 .
C8 H8A 0.9600 .
C8 H8B 0.9600 .
C8 H8C 0.9600 .
C9 C10 1.510(17) .
C9 H9D 0.9700 .
C9 H9E 0.9700 .
C10 C11 1.485(17) .
C10 H10D 0.9700 .
C10 H10E 0.9700 .
C11 C12 1.40(2) .
C11 H11A 0.9700 .
C11 H11B 0.9700 .
C12 H12D 0.9600 .
C12 H12E 0.9600 .
C12 H12F 0.9600 .
C13 C14 1.51(2) .
C13 H13D 0.9700 .
C13 H13E 0.9700 .
C14 C15 1.57(2) .
C14 H14A 0.9700 .
C14 H14B 0.9700 .
C15 C16 1.42(2) .
C15 H15A 0.9700 .
C15 H15B 0.9700 .
C16 H16A 0.9600 .
C16 H16B 0.9600 .
C16 H16C 0.9600 .
N2 C29 1.474(15) .
N2 C17 1.500(14) .
N2 C21 1.525(15) .
N2 C25 1.531(13) .
C17 C18 1.500(16) .
C17 H17A 0.9700 .
C17 H17B 0.9700 .
C18 C19 1.45(2) .
C18 H18A 0.9700 .
C18 H18B 0.9700 .
C19 C20 1.46(3) .
C19 H19A 0.9700 .
C19 H19B 0.9700 .
C20 H20A 0.9600 .
C20 H20B 0.9600 .
C20 H20C 0.9600 .
C21 C22 1.532(19) .
C21 H21A 0.9700 .
C21 H21B 0.9700 .
C22 C23 1.46(2) .
C22 H22A 0.9700 .
C22 H22B 0.9700 .
C23 C24 1.44(2) .
C23 H23A 0.9700 .
C23 H23B 0.9700 .
C24 H24A 0.9600 .
C24 H24B 0.9600 .
C24 H24C 0.9600 .
C25 C26 1.548(19) .
C25 H25A 0.9700 .
C25 H25B 0.9700 .
C26 C27 1.551(15) .
C26 H26A 0.9700 .
C26 H26B 0.9700 .
C27 C28 1.446(16) .
C27 H27A 0.9700 .
C27 H27B 0.9700 .
C28 H28A 0.9600 .
C28 H28B 0.9600 .
C28 H28C 0.9600 .
C29 C30 1.519(18) .
C29 H29A 0.9700 .
C29 H29B 0.9700 .
C30 C31 1.51(2) .
C30 H30A 0.9700 .
C30 H30B 0.9700 .
C31 C32 1.31(2) .
C31 H31A 0.9700 .
C31 H31B 0.9700 .
C32 H32A 0.9600 .
C32 H32B 0.9600 .
C32 H32C 0.9600 .
N3 C33 1.475(14) .
N3 C45 1.506(14) .
N3 C41 1.516(14) .
N3 C37 1.533(12) .
C33 C34 1.461(18) .
C33 H33A 0.9700 .
C33 H33B 0.9700 .
C34 C35 1.52(2) .
C34 H34A 0.9700 .
C34 H34B 0.9700 .
C35 C36 1.44(2) .
C35 H35A 0.9700 .
C35 H35B 0.9700 .
C36 H36A 0.9600 .
C36 H36B 0.9600 .
C36 H36C 0.9600 .
C37 C38 1.468(16) .
C37 H37A 0.9700 .
C37 H37B 0.9700 .
C38 C39 1.539(16) .
C38 H38A 0.9700 .
C38 H38B 0.9700 .
C39 C40 1.47(2) .
C39 H39A 0.9700 .
C39 H39B 0.9700 .
C40 H40A 0.9600 .
C40 H40B 0.9600 .
C40 H40C 0.9600 .
C41 C42 1.49(2) .
C41 H41A 0.9700 .
C41 H41B 0.9700 .
C42 C43 1.532(15) .
C42 H42A 0.9700 .
C42 H42B 0.9700 .
C43 C44 1.443(17) .
C43 H43A 0.9700 .
C43 H43B 0.9700 .
C44 H44A 0.9600 .
C44 H44B 0.9600 .
C44 H44C 0.9600 .
C45 C46 1.455(18) .
C45 H45A 0.9700 .
C45 H45B 0.9700 .
C46 C47 1.555(17) .
C46 H46A 0.9700 .
C46 H46B 0.9700 .
C47 C48 1.440(18) .
C47 H47A 0.9700 .
C47 H47B 0.9700 .
C48 H48A 0.9600 .
C48 H48B 0.9600 .
C48 H48C 0.9600 .
N4 C53 1.509(11) .
N4 C61 1.510(11) .
N4 C57 1.519(13) .
N4 C49 1.522(13) .
C49 C50 1.501(14) .
C49 H49A 0.9700 .
C49 H49B 0.9700 .
C50 C51 1.522(18) .
C50 H50A 0.9700 .
C50 H50B 0.9700 .
C51 C52 1.46(2) .
C51 H51A 0.9700 .
C51 H51B 0.9700 .
C52 H52A 0.9600 .
C52 H52B 0.9600 .
C52 H52C 0.9600 .
C53 C54 1.502(14) .
C53 H53A 0.9700 .
C53 H53B 0.9700 .
C54 C55 1.518(14) .
C54 H54A 0.9700 .
C54 H54B 0.9700 .
C55 C56 1.516(16) .
C55 H55A 0.9700 .
C55 H55B 0.9700 .
C56 H56A 0.9600 .
C56 H56B 0.9600 .
C56 H56C 0.9600 .
C57 C58 1.524(14) .
C57 H57A 0.9700 .
C57 H57B 0.9700 .
C58 C59 1.504(18) .
C58 H58A 0.9700 .
C58 H58B 0.9700 .
C59 C60 1.48(2) .
C59 H59A 0.9700 .
C59 H59B 0.9700 .
C60 H60A 0.9600 .
C60 H60B 0.9600 .
C60 H60C 0.9600 .
C61 C62 1.493(16) .
C61 H61A 0.9700 .
C61 H61B 0.9700 .
C62 C63 1.557(17) .
C62 H62A 0.9700 .
C62 H62B 0.9700 .
C63 C64 1.45(2) .
C63 H63A 0.9700 .
C63 H63B 0.9700 .
C64 H64A 0.9600 .
C64 H64B 0.9600 .
C64 H64C 0.9600 .
N5 C65 1.440(17) .
N5 C77 1.489(14) .
N5 C73 1.523(17) .
N5 C69 1.581(18) .
C65 C66 1.51(3) .
C65 H65A 0.9700 .
C65 H65B 0.9700 .
C66 C67 1.47(3) .
C66 H66A 0.9700 .
C66 H66B 0.9700 .
C67 C68 1.41(3) .
C67 H67A 0.9700 .
C67 H67B 0.9700 .
C68 H68A 0.9600 .
C68 H68B 0.9600 .
C68 H68C 0.9600 .
C69 C70 1.53(2) .
C69 H69A 0.9700 .
C69 H69B 0.9700 .
C70 C71 1.609(17) .
C70 H70A 0.9700 .
C70 H70B 0.9700 .
C71 C72 1.38(3) .
C71 H71A 0.9700 .
C71 H71B 0.9700 .
C72 H72A 0.9600 .
C72 H72B 0.9600 .
C72 H72C 0.9600 .
C73 C74 1.56(3) .
C73 H73A 0.9700 .
C73 H73B 0.9700 .
C74 C75 1.49(3) .
C74 H74A 0.9700 .
C74 H74B 0.9700 .
C75 C76 1.445(17) .
C75 H75A 0.9700 .
C75 H75B 0.9700 .
C76 H76A 0.9600 .
C76 H76B 0.9600 .
C76 H76C 0.9600 .
C77 C78 1.66(3) .
C77 H77A 0.9700 .
C77 H77B 0.9700 .
C78 C79 1.589(18) .
C78 H78A 0.9700 .
C78 H78B 0.9700 .
C79 C80 1.33(4) .
C79 H79A 0.9700 .
C79 H79B 0.9700 .
C80 H80A 0.9600 .
C80 H80B 0.9600 .
C80 H80C 0.9600 .
N6 C81 1.496(14) .
N6 C85 1.507(14) .
N6 C89 1.525(15) .
N6 C93 1.568(15) .
C81 C82 1.482(19) .
C81 H81A 0.9700 .
C81 H81B 0.9700 .
C82 C83 1.51(2) .
C82 H82A 0.9700 .
C82 H82B 0.9700 .
C83 C84 1.49(2) .
C83 H83A 0.9700 .
C83 H83B 0.9700 .
C84 H84A 0.9600 .
C84 H84B 0.9600 .
C84 H84C 0.9600 .
C85 C86 1.45(2) .
C85 H85A 0.9700 .
C85 H85B 0.9700 .
C86 C87 1.584(15) .
C86 H86A 0.9700 .
C86 H86B 0.9700 .
C87 C88 1.422(15) .
C87 H87A 0.9700 .
C87 H87B 0.9700 .
C88 H88A 0.9600 .
C88 H88B 0.9600 .
C88 H88C 0.9600 .
C89 C90 1.57(2) .
C89 H89A 0.9700 .
C89 H89B 0.9700 .
C90 C91 1.638(15) .
C90 H90A 0.9700 .
C90 H90B 0.9700 .
C91 C92 1.515(16) .
C91 H91A 0.9700 .
C91 H91B 0.9700 .
C92 H92A 0.9600 .
C92 H92B 0.9600 .
C92 H92C 0.9600 .
C93 C94 1.44(2) .
C93 H93A 0.9700 .
C93 H93B 0.9700 .
C94 C95 1.613(17) .
C94 H94A 0.9700 .
C94 H94B 0.9700 .
C95 C96 1.43(3) .
C95 H95A 0.9700 .
C95 H95B 0.9700 .
C96 H96A 0.9600 .
C96 H96B 0.9600 .
C96 H96C 0.9600 .
